data_7127393
loop_
_publ_author_name
'Zhen, Ni'
'Dong, Jing'
'Lin, Zhengguo'
'Li, Xiaoxia'
'Chi, Yingnan'
'Hu, Changwen'

_publ_section_title
;
 Self-assembly of polyoxovanadate-capped polyoxoniobates and their
 catalytic decontamination of sulfur mustard simulants.
;
_journal_issue 90
_journal_name_full 'Chemical communications (Cambridge, England)'
_journal_page_first 13967
_journal_page_last 13970
_journal_paper_doi 10.1039/d0cc06277d
_journal_volume 56
_journal_year 2020
_chemical_formula_sum 'Cs4 H74 K8 Na5 Nb23 O115 V6'
_chemical_formula_weight 5316.55
_space_group_crystal_system monoclinic
_space_group_IT_number 11
_space_group_name_Hall '-P 2yb'
_space_group_name_H-M_alt 'P 1 21/m 1'
_atom_sites_solution_primary direct
_audit_creation_method SHELXL-2016/6
_audit_update_record
;
2020-08-29 deposited with the CCDC.	2020-10-07 downloaded from the CCDC.
;
_cell_angle_alpha 90
_cell_angle_beta 104.3296(16)
_cell_angle_gamma 90
_cell_formula_units_Z 2
_cell_length_a 15.9678(8)
_cell_length_b 23.5105(13)
_cell_length_c 16.2976(9)
_cell_measurement_reflns_used 9141
_cell_measurement_temperature 153(2)
_cell_measurement_theta_max 28.28
_cell_measurement_theta_min 2.23
_cell_volume 5927.9(6)
_computing_cell_refinement 'Bruker SAINT'
_computing_data_collection 'Bruker APEX2'
_computing_data_reduction 'Bruker SAINT'
_computing_structure_refinement 'SHELXL-2016/6 (Sheldrick, 2016)'
_computing_structure_solution 'SHELXS-97 (Sheldrick 2008)'
_diffrn_ambient_temperature 153(2)
_diffrn_measured_fraction_theta_full 1.000
_diffrn_measured_fraction_theta_max 0.997
_diffrn_measurement_device_type 'Bruker APEX-II DUO CCD'
_diffrn_measurement_method '\f and \w scans'
_diffrn_radiation_type MoK\a
_diffrn_radiation_wavelength 0.71073
_diffrn_reflns_av_R_equivalents 0.0274
_diffrn_reflns_av_unetI/netI 0.0215
_diffrn_reflns_Laue_measured_fraction_full 1.000
_diffrn_reflns_Laue_measured_fraction_max 0.997
_diffrn_reflns_limit_h_max 21
_diffrn_reflns_limit_h_min -21
_diffrn_reflns_limit_k_max 31
_diffrn_reflns_limit_k_min -31
_diffrn_reflns_limit_l_max 21
_diffrn_reflns_limit_l_min -21
_diffrn_reflns_number 74528
_diffrn_reflns_point_group_measured_fraction_full 1.000
_diffrn_reflns_point_group_measured_fraction_max 0.997
_diffrn_reflns_theta_full 25.242
_diffrn_reflns_theta_max 28.319
_diffrn_reflns_theta_min 1.290
_exptl_absorpt_coefficient_mu 4.206
_exptl_absorpt_correction_T_max 0.810
_exptl_absorpt_correction_T_min 0.709
_exptl_absorpt_correction_type multi-scan
_exptl_absorpt_process_details 'SADABS-2014/5 - Bruker AXS'
_exptl_crystal_colour Green
_exptl_crystal_density_diffrn 2.979
_exptl_crystal_description Bar
_exptl_crystal_F_000 5004
_exptl_crystal_size_max 0.090
_exptl_crystal_size_mid 0.070
_exptl_crystal_size_min 0.050
_refine_diff_density_max 5.779
_refine_diff_density_min -2.536
_refine_diff_density_rms 0.367
_refine_ls_extinction_method none
_refine_ls_goodness_of_fit_ref 1.030
_refine_ls_hydrogen_treatment undef
_refine_ls_matrix_type full
_refine_ls_number_parameters 717
_refine_ls_number_reflns 15080
_refine_ls_number_restraints 2202
_refine_ls_restrained_S_all 1.007
_refine_ls_R_factor_all 0.0710
_refine_ls_R_factor_gt 0.0609
_refine_ls_shift/su_max 0.001
_refine_ls_shift/su_mean 0.000
_refine_ls_structure_factor_coef Fsqd
_refine_ls_weighting_details 'w=1/[\s^2^(Fo^2^)+(0.1444P)^2^+80.8020P] where P=(Fo^2^+2Fc^2^)/3'
_refine_ls_weighting_scheme calc
_refine_ls_wR_factor_gt 0.2062
_refine_ls_wR_factor_ref 0.2196
_reflns_Friedel_coverage 0.000
_reflns_number_gt 12716
_reflns_number_total 15080
_reflns_threshold_expression 'I > 2\s(I)'
_cod_data_source_file d0cc06277d2.cif
_cod_data_source_block ZN_CCDC1
_cod_depositor_comments
;
The following automatic conversions were performed:

data item '_exptl_absorpt_correction_type' value 'MULTI-SCAN' was
changed to 'multi-scan' in accordance with the
/home/data/users/saulius/crontab/automatic-downloads/rss-feeds/RSC/lib/dictionaries/cif_core.dic
dictionary named 'cif_core.dic' version 2.4.2 last updated on
2011-04-26.

Automatic conversion script
Id: cif_fix_values 7556 2019-12-06 15:28:31Z antanas 

 Adding full bibliography for 7127392--7127393.cif.
;
_cod_original_sg_symbol_H-M 'P 21/m'
_cod_database_code 7127393
_shelx_shelxl_version_number 2016/6
_shelx_space_group_comment
;
The symmetry employed for this shelxl refinement is uniquely defined
by the following loop, which should always be used as a source of
symmetry information in preference to the above space-group names.
They are only intended as comments.
;
_shelx_estimated_absorpt_t_min 0.703
_shelx_estimated_absorpt_t_max 0.817
_exptl_absorpt_special_details 'Rint before and after the absorption correction process is 0.1207 and 0.0391'

loop_
_space_group_symop_operation_xyz
'x, y, z'
'-x, y+1/2, -z'
'-x, -y, -z'
'x, -y-1/2, z'

loop_
_atom_site_label
_atom_site_type_symbol
_atom_site_fract_x
_atom_site_fract_y
_atom_site_fract_z
_atom_site_U_iso_or_equiv
_atom_site_adp_type
_atom_site_occupancy
_atom_site_site_symmetry_order
_atom_site_calc_flag
_atom_site_refinement_flags_posn
_atom_site_refinement_flags_adp
_atom_site_refinement_flags_occupancy
_atom_site_disorder_assembly
_atom_site_disorder_group
Cs1 Cs 0.35729(4) 0.50631(3) -0.11134(4) 0.03498(15) Uani 1 1 d . . . . .
Cs2 Cs 0.500000 0.500000 0.500000 0.0753(9) Uani 0.5 2 d S . P A .
Cs3 Cs 0.2681(2) 0.3118(2) 0.6430(2) 0.0666(10) Uani 0.25 1 d . . P A .
K1 K 0.0250(4) 0.250000 0.1732(3) 0.0320(10) Uani 0.5 2 d S TU P A .
K2 K 0.4153(2) 0.57233(15) 0.1564(2) 0.0268(7) Uani 0.5 1 d . U P A .
K3 K 0.7338(3) 0.4161(2) 0.3883(3) 0.0427(9) Uani 0.5 1 d . U P A .
K4 K 0.3255(9) 0.4741(6) 0.6718(8) 0.064(2) Uani 0.25 1 d . U P A .
K5 K -0.0515(3) 0.50674(17) 0.1358(3) 0.0610(11) Uani 0.753(7) 1 d . U P A 1
K6 K 0.0511(8) 0.5338(5) 0.1501(8) 0.057(2) Uani 0.247(7) 1 d . U P A 2
K7 K 0.2325(10) 0.6422(6) 0.2364(9) 0.072(3) Uani 0.25 1 d . U P . .
K8 K 0.9228(4) 0.3218(3) 0.3892(5) 0.0758(16) Uani 0.5 1 d . U P A .
Na1 Na -0.1118(6) 0.1572(4) -0.0620(7) 0.0510(19) Uani 0.5 1 d . U P . .
Nb1 Nb 0.33271(4) 0.32734(3) 0.25888(5) 0.02334(16) Uani 1 1 d . U . . .
Nb2 Nb 0.08623(6) 0.250000 -0.04695(7) 0.0235(2) Uani 1 2 d S TU P A .
Nb3 Nb 0.31403(5) 0.41322(3) 0.08897(5) 0.02411(16) Uani 1 1 d . U . . .
Nb4 Nb 0.11234(4) 0.38524(3) 0.07712(5) 0.02385(16) Uani 1 1 d . U . . .
Nb5 Nb 0.55694(7) 0.250000 0.01594(7) 0.0258(2) Uani 1 2 d S TU P A .
Nb6 Nb 0.36365(7) 0.250000 0.44708(7) 0.0314(3) Uani 1 2 d S TU P A .
Nb7 Nb 0.49981(5) 0.41209(4) 0.24273(5) 0.02784(18) Uani 1 1 d . U . . .
Nb8 Nb 0.10233(5) 0.38907(4) 0.30210(5) 0.02986(18) Uani 1 1 d . U . . .
Nb9 Nb 0.70452(7) 0.250000 0.36221(7) 0.0326(3) Uani 1 2 d S TU P A .
Nb10 Nb 0.52482(5) 0.33279(4) 0.41581(5) 0.03165(19) Uani 1 1 d . U . . .
Nb11 Nb 0.26555(5) 0.46308(4) 0.26516(6) 0.03161(19) Uani 1 1 d . U . . .
Nb12 Nb 0.15242(7) 0.250000 0.40800(7) 0.0322(3) Uani 1 2 d S TU P A .
Nb13 Nb 0.66984(5) 0.32434(4) 0.18140(5) 0.02705(17) Uani 1 1 d . U . . .
Nb14 Nb 0.29350(5) 0.38568(4) 0.43922(5) 0.0343(2) Uani 1 1 d . U . . .
O1 O 0.4418(4) 0.3901(3) 0.1214(4) 0.0277(10) Uani 1 1 d . U . . .
O2 O 0.4532(4) 0.3236(3) 0.2732(4) 0.0288(10) Uani 1 1 d . U . . .
O3 O 0.4847(6) 0.250000 0.4225(6) 0.0332(14) Uani 1 2 d S TU P A .
O4 O 0.3882(4) 0.3341(3) 0.4075(4) 0.0317(10) Uani 1 1 d . U . . .
O5 O 0.3627(4) 0.4170(3) 0.2290(4) 0.0281(10) Uani 1 1 d . U . . .
O6 O 0.2886(4) 0.3249(3) 0.1461(4) 0.0278(10) Uani 1 1 d . U . . .
O7 O 0.1995(4) 0.3887(3) 0.0060(4) 0.0269(10) Uani 1 1 d . U . . .
O8 O 0.2358(5) 0.250000 0.0245(6) 0.0282(16) Uani 1 2 d S TU P . .
O9 O 0.1403(4) 0.3052(3) -0.1158(4) 0.0287(10) Uani 1 1 d . U . . .
O10 O -0.0202(6) 0.250000 -0.1106(6) 0.0315(16) Uani 1 2 d S TU P . .
O11 O 0.0789(4) 0.3706(3) 0.1820(4) 0.0308(10) Uani 1 1 d . U . . .
O12 O 0.2450(4) 0.3684(3) 0.2980(4) 0.0287(9) Uani 1 1 d . U . . .
O13 O 0.3099(5) 0.250000 0.2948(5) 0.0282(13) Uani 1 2 d S TU P A .
O14 O 0.5654(4) 0.3238(3) 0.0784(4) 0.0280(10) Uani 1 1 d . U . . .
O15 O 0.4621(4) 0.3018(3) -0.0571(4) 0.0265(10) Uani 1 1 d . U . . .
O16 O 0.4137(6) 0.250000 -0.2188(6) 0.0337(16) Uani 1 2 d S TU P . .
O17 O 0.2933(4) 0.3045(3) -0.1451(4) 0.0298(10) Uani 1 1 d . U . . .
O18 O 0.6248(5) 0.250000 -0.0528(6) 0.0285(16) Uani 1 2 d S TU P . .
O19 O 0.6848(6) 0.250000 0.1225(6) 0.0313(15) Uani 1 2 d S TU P A .
O20 O 0.7387(4) 0.3685(3) 0.1394(4) 0.0356(12) Uani 1 1 d . U . . .
O21 O 0.6021(5) 0.250000 0.2382(6) 0.0280(13) Uani 1 2 d S TU P A .
O22 O 0.6055(4) 0.3825(3) 0.2271(4) 0.0318(10) Uani 1 1 d . U . . .
O23 O 0.5242(4) 0.4083(3) 0.3667(4) 0.0352(11) Uani 1 1 d . U . . .
O24 O 0.0993(4) 0.3088(3) 0.3333(4) 0.0335(11) Uani 1 1 d . U . . .
O25 O 0.0787(4) 0.3105(3) 0.0330(4) 0.0283(10) Uani 1 1 d . U . . .
O26 O 0.2103(4) 0.4348(3) 0.1430(4) 0.0286(10) Uani 1 1 d . U . . .
O27 O 0.2092(4) 0.4120(3) -0.1626(4) 0.0320(12) Uani 1 1 d . U . . .
O28 O -0.0011(5) 0.4107(3) 0.3117(5) 0.0396(13) Uani 1 1 d . U . . .
O29 O 0.1737(4) 0.4027(3) 0.4221(4) 0.0357(11) Uani 1 1 d . U . . .
O30 O 0.1509(4) 0.4651(3) 0.2792(4) 0.0343(11) Uani 1 1 d . U . . .
O31 O 0.0327(4) 0.4318(3) 0.0234(5) 0.0355(12) Uani 1 1 d . U . . .
O32 O 0.3272(4) 0.4841(3) 0.0653(4) 0.0312(11) Uani 1 1 d . U . . .
O33 O 0.5072(4) 0.4224(3) -0.0247(4) 0.0308(12) Uani 1 1 d . U . . .
O34 O 0.6310(4) 0.3084(3) 0.3983(4) 0.0351(11) Uani 1 1 d . U . . .
O35 O 0.7957(7) 0.250000 0.4505(7) 0.046(2) Uani 1 2 d S TU P A .
O36 O 0.7447(4) 0.3083(3) 0.2917(4) 0.0371(11) Uani 1 1 d . U . . .
O37 O 0.4048(6) 0.250000 0.5563(6) 0.0395(16) Uani 1 2 d S TU P A .
O38 O 0.2574(4) 0.3010(3) 0.4453(4) 0.0332(10) Uani 1 1 d . U . . .
O39 O 0.3239(4) 0.4543(3) 0.3854(4) 0.0361(11) Uani 1 1 d . U . . .
O40 O 0.5547(5) 0.3525(4) 0.5239(5) 0.0433(13) Uani 1 1 d . U . . .
O41 O 0.5641(6) 0.750000 0.9024(7) 0.041(2) Uani 1 2 d S T P . .
O42 O 0.1551(8) 0.250000 -0.2744(7) 0.047(2) Uani 1 2 d S TU P . .
O43 O 0.2911(7) 0.5336(5) 0.2466(7) 0.0217(14) Uani 0.5 1 d . U P A .
O44 O 0.3391(5) 0.3996(4) 0.5483(5) 0.0444(13) Uani 1 1 d . U . . .
O45 O 0.1042(6) 0.250000 0.4927(6) 0.0395(18) Uani 1 2 d S TU P A .
O46 O 0.5142(4) 0.4860(3) 0.2305(5) 0.0346(12) Uani 1 1 d . U . . .
O47 O 0.3428(4) 0.3787(3) -0.0171(4) 0.0279(10) Uani 1 1 d . U . . .
O1W O 0.8324(10) 0.4472(7) 0.2549(11) 0.049(2) Uani 0.5 1 d . U P . .
O2W O 0.6941(10) 0.4349(7) 0.5398(10) 0.047(2) Uani 0.5 1 d . U P . .
O4W O 0.2880(9) 0.6292(6) 0.0356(8) 0.036(3) Uani 0.5 1 d . U P . .
O5W O -0.1531(4) 0.0505(3) -0.0508(4) 0.0288(12) Uani 1 1 d . U . . .
O7W O 0.4046(11) 0.3888(7) 0.7835(10) 0.045(3) Uani 0.5 1 d . U P A .
O8W O 0.4004(13) 0.6831(8) 0.2046(12) 0.059(3) Uani 0.5 1 d . U P A .
O9W O 0.4643(5) 0.3287(3) 0.6638(4) 0.0414(17) Uani 1 1 d . U . . .
O10W O 0.100(2) 0.750000 0.281(2) 0.076(5) Uani 0.5 2 d S TU P . .
O11W O -0.1010(11) 0.5427(8) 0.3057(10) 0.050(5) Uani 0.48(2) 1 d . U P A 1
O12W O 0.1659(12) 0.4438(7) 0.6790(8) 0.048(4) Uani 0.52(2) 1 d . U P A 2
V1 V 0.23422(8) 0.36014(6) -0.09466(9) 0.0227(3) Uani 1 1 d . U . . .
V2 V 0.46723(8) 0.36785(6) 0.01500(9) 0.0228(3) Uani 1 1 d . U . . .
V3 V 0.38520(12) 0.250000 -0.13110(12) 0.0199(3) Uani 1 2 d S TU P A .
V4 V 0.19896(15) 0.250000 -0.17287(14) 0.0341(5) Uani 1 2 d S TU P A .

loop_
_atom_site_aniso_label
_atom_site_aniso_U_11
_atom_site_aniso_U_22
_atom_site_aniso_U_33
_atom_site_aniso_U_23
_atom_site_aniso_U_13
_atom_site_aniso_U_12
Cs1 0.0332(3) 0.0303(3) 0.0441(3) 0.0004(2) 0.0146(2) -0.0057(2)
Cs2 0.0421(11) 0.0730(16) 0.108(2) -0.0692(16) 0.0139(12) -0.0159(10)
Cs3 0.0592(19) 0.103(3) 0.0406(15) 0.0341(17) 0.0185(14) 0.0024(18)
K1 0.047(3) 0.027(2) 0.021(2) 0.000 0.007(2) 0.000
K2 0.0247(15) 0.0250(15) 0.0353(17) -0.0047(13) 0.0159(13) -0.0058(12)
K3 0.0347(18) 0.043(2) 0.052(2) -0.0177(17) 0.0144(17) -0.0064(16)
K4 0.078(5) 0.061(5) 0.047(4) -0.008(4) 0.006(4) 0.004(4)
K5 0.070(2) 0.0531(19) 0.074(2) 0.0235(16) 0.0444(18) 0.0286(16)
K6 0.049(4) 0.048(4) 0.066(4) 0.006(3) -0.001(3) 0.008(3)
K7 0.085(6) 0.057(5) 0.070(5) 0.005(4) 0.011(5) 0.012(4)
K8 0.047(3) 0.088(3) 0.091(3) 0.018(3) 0.015(3) -0.016(3)
Na1 0.034(3) 0.048(4) 0.064(4) 0.002(4) -0.001(3) -0.016(3)
Nb1 0.0169(3) 0.0312(4) 0.0226(3) -0.0049(3) 0.0064(2) -0.0027(3)
Nb2 0.0175(4) 0.0241(5) 0.0277(5) 0.000 0.0030(4) 0.000
Nb3 0.0196(3) 0.0248(3) 0.0291(4) -0.0041(3) 0.0084(3) -0.0027(3)
Nb4 0.0181(3) 0.0247(3) 0.0293(4) -0.0011(3) 0.0069(3) 0.0016(2)
Nb5 0.0206(5) 0.0286(5) 0.0293(5) 0.000 0.0087(4) 0.000
Nb6 0.0194(5) 0.0548(7) 0.0202(5) 0.000 0.0054(4) 0.000
Nb7 0.0199(3) 0.0336(4) 0.0311(4) -0.0101(3) 0.0082(3) -0.0076(3)
Nb8 0.0208(3) 0.0396(4) 0.0310(4) -0.0068(3) 0.0098(3) 0.0005(3)
Nb9 0.0152(4) 0.0534(7) 0.0273(5) 0.000 0.0015(4) 0.000
Nb10 0.0190(3) 0.0512(5) 0.0239(4) -0.0105(3) 0.0036(3) -0.0044(3)
Nb11 0.0270(4) 0.0326(4) 0.0375(4) -0.0136(3) 0.0124(3) -0.0046(3)
Nb12 0.0227(5) 0.0496(7) 0.0259(5) 0.000 0.0087(4) 0.000
Nb13 0.0162(3) 0.0359(4) 0.0292(4) -0.0030(3) 0.0059(3) -0.0046(3)
Nb14 0.0239(4) 0.0528(5) 0.0271(4) -0.0147(3) 0.0079(3) -0.0041(3)
O1 0.0215(19) 0.032(2) 0.031(2) -0.0060(18) 0.0089(17) -0.0027(17)
O2 0.0206(19) 0.037(2) 0.029(2) -0.0054(18) 0.0066(17) -0.0025(18)
O3 0.022(3) 0.050(3) 0.026(3) 0.000 0.005(2) 0.000
O4 0.0231(19) 0.047(2) 0.0262(19) -0.0083(19) 0.0075(17) -0.0032(18)
O5 0.0229(19) 0.032(2) 0.032(2) -0.0084(18) 0.0100(17) -0.0046(17)
O6 0.024(2) 0.031(2) 0.028(2) -0.0025(18) 0.0069(17) -0.0045(18)
O7 0.0216(19) 0.030(2) 0.030(2) -0.0011(18) 0.0073(17) -0.0001(17)
O8 0.023(3) 0.031(4) 0.029(4) 0.000 0.004(3) 0.000
O9 0.026(2) 0.030(2) 0.030(2) 0.0018(19) 0.0077(18) 0.0004(19)
O10 0.023(3) 0.032(3) 0.037(3) 0.000 0.003(3) 0.000
O11 0.027(2) 0.034(2) 0.034(2) -0.0015(19) 0.0132(18) -0.0003(19)
O12 0.0217(18) 0.037(2) 0.0293(19) -0.0066(18) 0.0094(16) -0.0013(17)
O13 0.020(2) 0.039(3) 0.025(3) 0.000 0.006(2) 0.000
O14 0.022(2) 0.032(2) 0.030(2) -0.0025(19) 0.0077(18) -0.0019(18)
O15 0.023(2) 0.028(2) 0.029(2) -0.0009(19) 0.0067(18) 0.0013(18)
O16 0.030(3) 0.036(3) 0.035(3) 0.000 0.009(3) 0.000
O17 0.028(2) 0.031(2) 0.030(2) 0.0016(19) 0.0078(18) 0.0025(19)
O18 0.020(3) 0.036(4) 0.032(4) 0.000 0.011(3) 0.000
O19 0.024(3) 0.038(3) 0.034(3) 0.000 0.011(3) 0.000
O20 0.024(2) 0.044(3) 0.040(3) -0.003(2) 0.009(2) -0.007(2)
O21 0.017(2) 0.039(3) 0.029(3) 0.000 0.007(2) 0.000
O22 0.0208(19) 0.039(2) 0.035(2) -0.0082(19) 0.0075(18) -0.0058(18)
O23 0.026(2) 0.046(2) 0.034(2) -0.013(2) 0.0079(18) -0.007(2)
O24 0.028(2) 0.043(2) 0.030(2) -0.001(2) 0.0074(19) -0.003(2)
O25 0.024(2) 0.031(2) 0.031(2) -0.0008(19) 0.0088(18) -0.0008(19)
O26 0.0235(18) 0.030(2) 0.034(2) -0.0055(18) 0.0104(17) -0.0016(17)
O27 0.031(3) 0.032(3) 0.032(3) 0.006(2) 0.006(2) 0.002(2)
O28 0.030(3) 0.050(3) 0.043(3) -0.007(3) 0.017(2) 0.004(2)
O29 0.028(2) 0.050(2) 0.031(2) -0.011(2) 0.0117(19) 0.000(2)
O30 0.030(2) 0.037(2) 0.039(2) -0.008(2) 0.0143(19) 0.0027(19)
O31 0.029(2) 0.038(3) 0.041(3) 0.004(2) 0.011(2) 0.011(2)
O32 0.029(2) 0.029(2) 0.038(2) -0.006(2) 0.0114(19) -0.0047(19)
O33 0.027(2) 0.029(3) 0.038(3) -0.001(2) 0.011(2) -0.004(2)
O34 0.022(2) 0.050(2) 0.033(2) -0.008(2) 0.0058(18) -0.0039(19)
O35 0.027(3) 0.064(4) 0.044(4) 0.000 0.000(3) 0.000
O36 0.022(2) 0.051(3) 0.037(2) -0.003(2) 0.0061(19) -0.004(2)
O37 0.030(3) 0.061(4) 0.026(3) 0.000 0.005(3) 0.000
O38 0.023(2) 0.050(2) 0.028(2) -0.005(2) 0.0094(18) -0.0011(19)
O39 0.029(2) 0.044(2) 0.036(2) -0.014(2) 0.0095(19) -0.004(2)
O40 0.033(2) 0.063(3) 0.032(2) -0.013(2) 0.004(2) -0.005(2)
O41 0.026(5) 0.055(6) 0.044(6) 0.000 0.013(4) 0.000
O42 0.046(4) 0.058(4) 0.037(4) 0.000 0.009(4) 0.000
O43 0.020(3) 0.018(3) 0.032(3) -0.009(3) 0.017(3) -0.006(3)
O44 0.039(3) 0.059(3) 0.033(2) -0.014(2) 0.006(2) -0.003(2)
O45 0.029(4) 0.056(4) 0.034(4) 0.000 0.009(3) 0.000
O46 0.028(2) 0.036(3) 0.042(3) -0.009(2) 0.013(2) -0.009(2)
O47 0.0234(19) 0.032(2) 0.030(2) -0.0021(18) 0.0083(17) -0.0022(18)
O1W 0.030(4) 0.051(5) 0.062(5) -0.003(4) 0.002(4) -0.002(4)
O2W 0.038(4) 0.057(5) 0.044(4) -0.024(4) 0.008(4) -0.011(4)
O4W 0.045(6) 0.044(6) 0.025(5) 0.006(5) 0.018(5) 0.007(5)
O5W 0.015(2) 0.029(3) 0.039(3) -0.012(2) -0.001(2) 0.004(2)
O7W 0.056(6) 0.040(5) 0.042(5) 0.002(5) 0.014(5) -0.010(5)
O8W 0.072(6) 0.049(6) 0.054(6) 0.005(5) 0.011(6) -0.003(6)
O9W 0.059(4) 0.047(4) 0.013(2) -0.013(2) 0.000(3) -0.021(3)
O10W 0.089(10) 0.071(10) 0.062(10) 0.000 0.007(9) 0.000
O11W 0.041(8) 0.067(9) 0.036(7) 0.019(7) -0.005(6) -0.022(7)
O12W 0.080(9) 0.050(7) 0.013(5) 0.005(5) 0.007(5) 0.020(6)
V1 0.0178(6) 0.0269(6) 0.0236(6) 0.0038(5) 0.0053(5) 0.0008(5)
V2 0.0179(6) 0.0254(6) 0.0262(6) -0.0019(5) 0.0077(5) -0.0045(5)
V3 0.0172(8) 0.0198(8) 0.0225(8) 0.000 0.0047(6) 0.000
V4 0.0303(10) 0.0453(12) 0.0266(10) 0.000 0.0072(8) 0.000

loop_
_atom_type_symbol
_atom_type_description
_atom_type_scat_dispersion_real
_atom_type_scat_dispersion_imag
_atom_type_scat_source
O O 0.0106 0.0060 'International Tables Vol C Tables 4.2.6.8 and 6.1.1.4'
V V 0.3005 0.5294 'International Tables Vol C Tables 4.2.6.8 and 6.1.1.4'
Nb Nb -2.0727 0.6215 'International Tables Vol C Tables 4.2.6.8 and 6.1.1.4'
Cs Cs -0.3680 2.1192 'International Tables Vol C Tables 4.2.6.8 and 6.1.1.4'
K K 0.2009 0.2494 'International Tables Vol C Tables 4.2.6.8 and 6.1.1.4'
Na Na 0.0362 0.0249 'International Tables Vol C Tables 4.2.6.8 and 6.1.1.4'
H H 0.0000 0.0000 'International Tables Vol C Tables 4.2.6.8 and 6.1.1.4'

loop_
_geom_angle_atom_site_label_1
_geom_angle_atom_site_label_2
_geom_angle_atom_site_label_3
_geom_angle
_geom_angle_site_symmetry_1
_geom_angle_site_symmetry_3
_geom_angle_publ_flag
O32 Cs1 O33 75.63(17) . . ?
O32 Cs1 O46 149.28(18) . 3_665 ?
O33 Cs1 O46 76.96(18) . 3_665 ?
O32 Cs1 O33 70.91(16) . 3_665 ?
O33 Cs1 O33 72.94(19) . 3_665 ?
O46 Cs1 O33 87.99(17) 3_665 3_665 ?
O32 Cs1 O27 81.38(17) . . ?
O33 Cs1 O27 96.50(16) . . ?
O46 Cs1 O27 115.44(17) 3_665 . ?
O33 Cs1 O27 151.96(17) 3_665 . ?
O32 Cs1 O20 96.11(17) . 3_665 ?
O33 Cs1 O20 153.61(16) . 3_665 ?
O46 Cs1 O20 102.36(18) 3_665 3_665 ?
O33 Cs1 O20 80.67(17) 3_665 3_665 ?
O27 Cs1 O20 107.14(16) . 3_665 ?
O32 Cs1 O22 138.33(16) . 3_665 ?
O33 Cs1 O22 121.19(16) . 3_665 ?
O46 Cs1 O22 51.61(17) 3_665 3_665 ?
O33 Cs1 O22 78.23(16) 3_665 3_665 ?
O27 Cs1 O22 127.93(16) . 3_665 ?
O20 Cs1 O22 50.85(16) 3_665 3_665 ?
O32 Cs1 O47 52.03(16) . . ?
O33 Cs1 O47 51.34(15) . . ?
O46 Cs1 O47 117.03(17) 3_665 . ?
O33 Cs1 O47 105.17(16) 3_665 . ?
O27 Cs1 O47 51.56(15) . . ?
O20 Cs1 O47 140.18(15) 3_665 . ?
O22 Cs1 O47 168.44(15) 3_665 . ?
O32 Cs1 O7W 115.8(3) . 1_554 ?
O33 Cs1 O7W 58.9(3) . 1_554 ?
O46 Cs1 O7W 58.8(3) 3_665 1_554 ?
O33 Cs1 O7W 125.4(3) 3_665 1_554 ?
O27 Cs1 O7W 63.3(3) . 1_554 ?
O20 Cs1 O7W 143.3(3) 3_665 1_554 ?
O22 Cs1 O7W 104.8(3) 3_665 1_554 ?
O47 Cs1 O7W 64.1(3) . 1_554 ?
O32 Cs1 O1W 111.6(3) . 3_665 ?
O33 Cs1 O1W 158.0(3) . 3_665 ?
O46 Cs1 O1W 99.0(3) 3_665 3_665 ?
O33 Cs1 O1W 128.9(3) 3_665 3_665 ?
O27 Cs1 O1W 65.3(3) . 3_665 ?
O20 Cs1 O1W 48.3(3) 3_665 3_665 ?
O22 Cs1 O1W 68.1(3) 3_665 3_665 ?
O47 Cs1 O1W 115.5(3) . 3_665 ?
O7W Cs1 O1W 100.3(4) 1_554 3_665 ?
O32 Cs1 K4 152.1(3) . 1_554 ?
O33 Cs1 K4 102.7(3) . 1_554 ?
O46 Cs1 K4 49.5(3) 3_665 1_554 ?
O33 Cs1 K4 136.0(3) 3_665 1_554 ?
O27 Cs1 K4 71.1(3) . 1_554 ?
O20 Cs1 K4 96.1(3) 3_665 1_554 ?
O22 Cs1 K4 66.8(3) 3_665 1_554 ?
O47 Cs1 K4 104.7(2) . 1_554 ?
O7W Cs1 K4 47.3(3) 1_554 1_554 ?
O1W Cs1 K4 60.8(4) 3_665 1_554 ?
O32 Cs1 Nb7 145.75(12) . 3_665 ?
O33 Cs1 Nb7 93.99(12) . 3_665 ?
O46 Cs1 Nb7 25.50(13) 3_665 3_665 ?
O33 Cs1 Nb7 74.84(12) 3_665 3_665 ?
O27 Cs1 Nb7 132.67(12) . 3_665 ?
O20 Cs1 Nb7 78.70(12) 3_665 3_665 ?
O22 Cs1 Nb7 28.37(11) 3_665 3_665 ?
O47 Cs1 Nb7 141.11(10) . 3_665 ?
O7W Cs1 Nb7 83.9(3) 1_554 3_665 ?
O1W Cs1 Nb7 90.4(3) 3_665 3_665 ?
K4 Cs1 Nb7 61.6(2) 1_554 3_665 ?
O23 Cs2 O23 180.0 . 3_666 ?
O23 Cs2 O39 113.42(17) . 3_666 ?
O23 Cs2 O39 66.58(17) 3_666 3_666 ?
O23 Cs2 O39 66.58(17) . . ?
O23 Cs2 O39 113.42(17) 3_666 . ?
O39 Cs2 O39 180.0 3_666 . ?
O23 Cs2 O2W 63.8(3) . . ?
O23 Cs2 O2W 116.2(3) 3_666 . ?
O39 Cs2 O2W 53.0(3) 3_666 . ?
O39 Cs2 O2W 127.0(3) . . ?
O23 Cs2 O2W 116.2(3) . 3_666 ?
O23 Cs2 O2W 63.8(3) 3_666 3_666 ?
O39 Cs2 O2W 127.0(3) 3_666 3_666 ?
O39 Cs2 O2W 53.0(3) . 3_666 ?
O2W Cs2 O2W 180.0 . 3_666 ?
O23 Cs2 O40 48.93(18) . . ?
O23 Cs2 O40 131.07(18) 3_666 . ?
O39 Cs2 O40 96.18(18) 3_666 . ?
O39 Cs2 O40 83.82(18) . . ?
O2W Cs2 O40 49.5(3) . . ?
O2W Cs2 O40 130.5(3) 3_666 . ?
O23 Cs2 O40 131.07(18) . 3_666 ?
O23 Cs2 O40 48.93(18) 3_666 3_666 ?
O39 Cs2 O40 83.82(18) 3_666 3_666 ?
O39 Cs2 O40 96.18(18) . 3_666 ?
O2W Cs2 O40 130.5(3) . 3_666 ?
O2W Cs2 O40 49.5(3) 3_666 3_666 ?
O40 Cs2 O40 180.0(2) . 3_666 ?
O23 Cs2 O44 94.55(17) . 3_666 ?
O23 Cs2 O44 85.45(17) 3_666 3_666 ?
O39 Cs2 O44 49.24(18) 3_666 3_666 ?
O39 Cs2 O44 130.77(18) . 3_666 ?
O2W Cs2 O44 71.2(3) . 3_666 ?
O2W Cs2 O44 108.8(3) 3_666 3_666 ?
O40 Cs2 O44 118.46(18) . 3_666 ?
O40 Cs2 O44 61.54(18) 3_666 3_666 ?
O23 Cs2 O44 85.45(17) . . ?
O23 Cs2 O44 94.55(17) 3_666 . ?
O39 Cs2 O44 130.76(18) 3_666 . ?
O39 Cs2 O44 49.23(18) . . ?
O2W Cs2 O44 108.8(3) . . ?
O2W Cs2 O44 71.2(3) 3_666 . ?
O40 Cs2 O44 61.54(18) . . ?
O40 Cs2 O44 118.46(18) 3_666 . ?
O44 Cs2 O44 180.0 3_666 . ?
O23 Cs2 Nb14 112.27(12) . 3_666 ?
O23 Cs2 Nb14 67.73(12) 3_666 3_666 ?
O39 Cs2 Nb14 26.51(14) 3_666 3_666 ?
O39 Cs2 Nb14 153.49(14) . 3_666 ?
O2W Cs2 Nb14 67.2(3) . 3_666 ?
O2W Cs2 Nb14 112.8(3) 3_666 3_666 ?
O40 Cs2 Nb14 116.17(12) . 3_666 ?
O40 Cs2 Nb14 63.84(12) 3_666 3_666 ?
O44 Cs2 Nb14 25.14(11) 3_666 3_666 ?
O44 Cs2 Nb14 154.86(11) . 3_666 ?
O23 Cs2 Nb14 67.73(12) . . ?
O23 Cs2 Nb14 112.27(12) 3_666 . ?
O39 Cs2 Nb14 153.49(14) 3_666 . ?
O39 Cs2 Nb14 26.51(14) . . ?
O2W Cs2 Nb14 112.8(3) . . ?
O2W Cs2 Nb14 67.2(3) 3_666 . ?
O40 Cs2 Nb14 63.83(12) . . ?
O40 Cs2 Nb14 116.17(12) 3_666 . ?
O44 Cs2 Nb14 154.86(11) 3_666 . ?
O44 Cs2 Nb14 25.14(11) . . ?
Nb14 Cs2 Nb14 180.0 3_666 . ?
O42 Cs3 Cs3 59.86(15) 1_556 4_565 ?
O42 Cs3 O44 162.6(3) 1_556 . ?
Cs3 Cs3 O44 134.09(17) 4_565 . ?
O42 Cs3 O9W 138.1(3) 1_556 . ?
Cs3 Cs3 O9W 97.35(17) 4_565 . ?
O44 Cs3 O9W 57.3(2) . . ?
O42 Cs3 O16 82.6(3) 1_556 1_556 ?
Cs3 Cs3 O16 62.63(12) 4_565 1_556 ?
O44 Cs3 O16 112.5(2) . 1_556 ?
O9W Cs3 O16 55.5(2) . 1_556 ?
O42 Cs3 O38 123.0(3) 1_556 . ?
Cs3 Cs3 O38 85.44(16) 4_565 . ?
O44 Cs3 O38 57.45(19) . . ?
O9W Cs3 O38 85.45(18) . . ?
O16 Cs3 O38 121.9(2) 1_556 . ?
O42 Cs3 O37 123.0(2) 1_556 . ?
Cs3 Cs3 O37 63.21(11) 4_565 . ?
O44 Cs3 O37 72.42(19) . . ?
O9W Cs3 O37 47.82(19) . . ?
O16 Cs3 O37 69.3(2) 1_556 . ?
O38 Cs3 O37 52.8(2) . . ?
O42 Cs3 O7W 109.6(4) 1_556 . ?
Cs3 Cs3 O7W 123.4(3) 4_565 . ?
O44 Cs3 O7W 72.9(3) . . ?
O9W Cs3 O7W 51.2(3) . . ?
O16 Cs3 O7W 60.8(3) 1_556 . ?
O38 Cs3 O7W 127.4(3) . . ?
O37 Cs3 O7W 98.6(4) . . ?
O42 Cs3 O17 55.3(2) 1_556 1_556 ?
Cs3 Cs3 O17 87.09(14) 4_565 1_556 ?
O44 Cs3 O17 127.1(2) . 1_556 ?
O9W Cs3 O17 91.90(18) . 1_556 ?
O16 Cs3 O17 50.9(2) 1_556 1_556 ?
O38 Cs3 O17 171.7(2) . 1_556 ?
O37 Cs3 O17 120.2(2) . 1_556 ?
O7W Cs3 O17 54.9(3) . 1_556 ?
O42 Cs3 O45 70.5(3) 1_556 . ?
Cs3 Cs3 O45 64.95(10) 4_565 . ?
O44 Cs3 O45 104.2(2) . . ?
O9W Cs3 O45 134.8(2) . . ?
O16 Cs3 O45 127.57(18) 1_556 . ?
O38 Cs3 O45 53.5(2) . . ?
O37 Cs3 O45 88.6(2) . . ?
O7W Cs3 O45 170.9(3) . . ?
O17 Cs3 O45 125.8(2) 1_556 . ?
O42 Cs3 O12W 89.8(3) 1_556 . ?
Cs3 Cs3 O12W 149.0(3) 4_565 . ?
O44 Cs3 O12W 74.6(3) . . ?
O9W Cs3 O12W 111.0(4) . . ?
O16 Cs3 O12W 124.1(3) 1_556 . ?
O38 Cs3 O12W 108.5(2) . . ?
O37 Cs3 O12W 147.0(3) . . ?
O7W Cs3 O12W 70.3(4) . . ?
O17 Cs3 O12W 79.8(2) 1_556 . ?
O45 Cs3 O12W 100.6(3) . . ?
O42 Cs3 V4 24.5(2) 1_556 1_556 ?
Cs3 Cs3 V4 67.12(8) 4_565 1_556 ?
O44 Cs3 V4 156.3(2) . 1_556 ?
O9W Cs3 V4 117.01(16) . 1_556 ?
O16 Cs3 V4 63.96(18) 1_556 1_556 ?
O38 Cs3 V4 145.7(2) . 1_556 ?
O37 Cs3 V4 122.87(16) . 1_556 ?
O7W Cs3 V4 86.1(3) . 1_556 ?
O17 Cs3 V4 31.19(12) 1_556 1_556 ?
O45 Cs3 V4 94.79(18) . 1_556 ?
O12W Cs3 V4 88.2(3) . 1_556 ?
O24 K1 O24 56.3(3) 4_565 . ?
O24 K1 O11 57.0(2) 4_565 4_565 ?
O24 K1 O11 111.1(2) . 4_565 ?
O24 K1 O11 111.1(2) 4_565 . ?
O24 K1 O11 57.0(2) . . ?
O11 K1 O11 147.1(3) 4_565 . ?
O24 K1 O25 140.7(3) 4_565 . ?
O24 K1 O25 109.0(2) . . ?
O11 K1 O25 110.9(2) 4_565 . ?
O11 K1 O25 56.35(18) . . ?
O24 K1 O25 109.0(2) 4_565 4_565 ?
O24 K1 O25 140.7(3) . 4_565 ?
O11 K1 O25 56.35(18) 4_565 4_565 ?
O11 K1 O25 110.9(2) . 4_565 ?
O25 K1 O25 56.7(3) . 4_565 ?
O24 K1 Nb12 28.44(15) 4_565 . ?
O24 K1 Nb12 28.43(15) . . ?
O11 K1 Nb12 82.90(17) 4_565 . ?
O11 K1 Nb12 82.90(17) . . ?
O25 K1 Nb12 125.2(2) . . ?
O25 K1 Nb12 125.2(2) 4_565 . ?
O24 K1 Nb8 28.91(14) 4_565 4_565 ?
O24 K1 Nb8 84.95(18) . 4_565 ?
O11 K1 Nb8 28.86(13) 4_565 4_565 ?
O11 K1 Nb8 136.5(2) . 4_565 ?
O25 K1 Nb8 134.0(2) . 4_565 ?
O25 K1 Nb8 84.32(13) 4_565 4_565 ?
Nb12 K1 Nb8 56.63(7) . 4_565 ?
O24 K1 Nb8 84.95(18) 4_565 . ?
O24 K1 Nb8 28.91(14) . . ?
O11 K1 Nb8 136.5(2) 4_565 . ?
O11 K1 Nb8 28.86(13) . . ?
O25 K1 Nb8 84.31(13) . . ?
O25 K1 Nb8 134.0(2) 4_565 . ?
Nb12 K1 Nb8 56.63(7) . . ?
Nb8 K1 Nb8 113.16(13) 4_565 . ?
O24 K1 Nb2 132.2(2) 4_565 . ?
O24 K1 Nb2 132.2(2) . . ?
O11 K1 Nb2 84.78(16) 4_565 . ?
O11 K1 Nb2 84.78(16) . . ?
O25 K1 Nb2 28.70(13) . . ?
O25 K1 Nb2 28.70(13) 4_565 . ?
Nb12 K1 Nb2 135.41(17) . . ?
Nb8 K1 Nb2 111.80(10) 4_565 . ?
Nb8 K1 Nb2 111.80(10) . . ?
O24 K1 Nb4 128.9(2) 4_565 . ?
O24 K1 Nb4 82.42(15) . . ?
O11 K1 Nb4 131.6(2) 4_565 . ?
O11 K1 Nb4 28.30(13) . . ?
O25 K1 Nb4 28.12(12) . . ?
O25 K1 Nb4 83.30(17) 4_565 . ?
Nb12 K1 Nb4 103.98(11) . . ?
Nb8 K1 Nb4 142.12(17) 4_565 . ?
Nb8 K1 Nb4 56.29(4) . . ?
Nb2 K1 Nb4 56.49(7) . . ?
O24 K1 Nb4 82.42(15) 4_565 4_565 ?
O24 K1 Nb4 128.9(2) . 4_565 ?
O11 K1 Nb4 28.30(13) 4_565 4_565 ?
O11 K1 Nb4 131.6(2) . 4_565 ?
O25 K1 Nb4 83.30(17) . 4_565 ?
O25 K1 Nb4 28.12(12) 4_565 4_565 ?
Nb12 K1 Nb4 103.98(11) . 4_565 ?
Nb8 K1 Nb4 56.29(4) 4_565 4_565 ?
Nb8 K1 Nb4 142.12(17) . 4_565 ?
Nb2 K1 Nb4 56.49(7) . 4_565 ?
Nb4 K1 Nb4 107.27(14) . 4_565 ?
O46 K2 O32 80.6(2) . . ?
O46 K2 O33 93.3(2) . 3_665 ?
O32 K2 O33 83.1(2) . 3_665 ?
O46 K2 O8W 132.4(5) . . ?
O32 K2 O8W 143.7(5) . . ?
O33 K2 O8W 105.6(4) 3_665 . ?
O46 K2 O4W 158.1(4) . . ?
O32 K2 O4W 78.1(4) . . ?
O33 K2 O4W 79.4(3) 3_665 . ?
O8W K2 O4W 69.4(5) . . ?
O46 K2 O43 86.2(3) . . ?
O32 K2 O43 73.2(3) . . ?
O33 K2 O43 156.1(3) 3_665 . ?
O8W K2 O43 92.0(5) . . ?
O4W K2 O43 92.2(4) . . ?
O46 K2 O7W 70.5(4) . 3_666 ?
O32 K2 O7W 138.3(4) . 3_666 ?
O33 K2 O7W 69.7(3) 3_665 3_666 ?
O8W K2 O7W 75.9(5) . 3_666 ?
O4W K2 O7W 124.5(4) . 3_666 ?
O43 K2 O7W 131.7(4) . 3_666 ?
O46 K2 K7 125.8(3) . . ?
O32 K2 K7 100.2(3) . . ?
O33 K2 K7 140.8(3) 3_665 . ?
O8W K2 K7 51.0(5) . . ?
O4W K2 K7 63.5(3) . . ?
O43 K2 K7 44.7(3) . . ?
O7W K2 K7 121.0(4) 3_666 . ?
O46 K2 V2 104.90(17) . 3_665 ?
O32 K2 V2 98.96(17) . 3_665 ?
O33 K2 V2 18.30(14) 3_665 3_665 ?
O8W K2 V2 87.4(4) . 3_665 ?
O4W K2 V2 74.0(3) . 3_665 ?
O43 K2 V2 165.4(3) . 3_665 ?
O7W K2 V2 62.2(3) 3_666 3_665 ?
K7 K2 V2 127.9(2) . 3_665 ?
O46 K2 Nb3 65.11(16) . . ?
O32 K2 Nb3 17.91(15) . . ?
O33 K2 Nb3 93.22(16) 3_665 . ?
O8W K2 Nb3 151.8(4) . . ?
O4W K2 Nb3 94.4(3) . . ?
O43 K2 Nb3 64.9(2) . . ?
O7W K2 Nb3 131.2(3) 3_666 . ?
K7 K2 Nb3 101.4(2) . . ?
V2 K2 Nb3 110.83(9) 3_665 . ?
O46 K2 Nb7 17.35(14) . . ?
O32 K2 Nb7 64.72(16) . . ?
O33 K2 Nb7 97.83(17) 3_665 . ?
O8W K2 Nb7 144.2(4) . . ?
O4W K2 Nb7 142.7(3) . . ?
O43 K2 Nb7 75.3(2) . . ?
O7W K2 Nb7 87.7(3) 3_666 . ?
K7 K2 Nb7 119.0(2) . . ?
V2 K2 Nb7 112.95(9) 3_665 . ?
Nb3 K2 Nb7 48.35(4) . . ?
O46 K2 Nb11 71.22(16) . . ?
O32 K2 Nb11 59.53(15) . . ?
O33 K2 Nb11 140.99(18) 3_665 . ?
O8W K2 Nb11 111.2(4) . . ?
O4W K2 Nb11 101.5(3) . . ?
O43 K2 Nb11 19.5(2) . . ?
O7W K2 Nb11 131.5(3) 3_666 . ?
K7 K2 Nb11 63.8(2) . . ?
V2 K2 Nb11 158.36(10) 3_665 . ?
Nb3 K2 Nb11 47.78(4) . . ?
Nb7 K2 Nb11 57.94(5) . . ?
O2W K3 K4 91.9(5) . 3_666 ?
O2W K3 O22 124.9(4) . . ?
K4 K3 O22 80.8(3) 3_666 . ?
O2W K3 O36 131.7(4) . . ?
K4 K3 O36 130.0(3) 3_666 . ?
O22 K3 O36 55.8(2) . . ?
O2W K3 O34 80.7(4) . . ?
K4 K3 O34 129.5(4) 3_666 . ?
O22 K3 O34 64.5(2) . . ?
O36 K3 O34 55.2(2) . . ?
O2W K3 O1W 151.1(5) . . ?
K4 K3 O1W 74.1(4) 3_666 . ?
O22 K3 O1W 78.6(3) . . ?
O36 K3 O1W 74.0(4) . . ?
O34 K3 O1W 127.8(4) . . ?
O2W K3 O23 69.4(4) . . ?
K4 K3 O23 76.7(3) 3_666 . ?
O22 K3 O23 55.68(18) . . ?
O36 K3 O23 94.9(2) . . ?
O34 K3 O23 53.9(2) . . ?
O1W K3 O23 128.7(4) . . ?
O2W K3 K8 117.4(4) . . ?
K4 K3 K8 137.7(4) 3_666 . ?
O22 K3 K8 102.8(2) . . ?
O36 K3 K8 49.63(19) . . ?
O34 K3 K8 87.2(2) . . ?
O1W K3 K8 65.8(3) . . ?
O23 K3 K8 140.1(2) . . ?
O2W K3 Nb7 98.8(3) . . ?
K4 K3 Nb7 68.0(3) 3_666 . ?
O22 K3 Nb7 28.37(13) . . ?
O36 K3 Nb7 80.34(16) . . ?
O34 K3 Nb7 64.16(15) . . ?
O1W K3 Nb7 99.0(3) . . ?
O23 K3 Nb7 30.17(13) . . ?
K8 K3 Nb7 129.65(17) . . ?
O2W K3 Nb13 142.9(4) . . ?
K4 K3 Nb13 102.1(3) 3_666 . ?
O22 K3 Nb13 29.36(13) . . ?
O36 K3 Nb13 28.77(14) . . ?
O34 K3 Nb13 63.81(15) . . ?
O1W K3 Nb13 65.9(3) . . ?
O23 K3 Nb13 80.51(15) . . ?
K8 K3 Nb13 73.45(15) . . ?
Nb7 K3 Nb13 57.10(7) . . ?
O2W K3 Nb9 102.1(4) . . ?
K4 K3 Nb9 147.4(3) 3_666 . ?
O22 K3 Nb9 66.99(16) . . ?
O36 K3 Nb9 29.61(15) . . ?
O34 K3 Nb9 29.64(14) . . ?
O1W K3 Nb9 103.1(3) . . ?
O23 K3 Nb9 80.94(16) . . ?
K8 K3 Nb9 59.16(13) . . ?
Nb7 K3 Nb9 80.81(9) . . ?
Nb13 K3 Nb9 50.46(6) . . ?
O2W K3 Nb10 65.8(3) . . ?
K4 K3 Nb10 105.6(3) 3_666 . ?
O22 K3 Nb10 64.02(15) . . ?
O36 K3 Nb10 78.66(16) . . ?
O34 K3 Nb10 26.92(13) . . ?
O1W K3 Nb10 141.8(3) . . ?
O23 K3 Nb10 29.03(14) . . ?
K8 K3 Nb10 113.86(16) . . ?
Nb7 K3 Nb10 49.79(6) . . ?
Nb13 K3 Nb10 77.25(8) . . ?
Nb9 K3 Nb10 56.34(7) . . ?
O12W K4 O44 96.5(5) . . ?
O12W K4 O7W 93.5(6) . . ?
O44 K4 O7W 85.1(5) . . ?
O44 K4 O46 113.9(5) . 3_666 ?
O7W K4 O46 70.7(5) . 3_666 ?
O44 K4 K3 114.3(5) . 3_666 ?
O7W K4 K3 159.5(6) . 3_666 ?
O46 K4 K3 94.1(4) 3_666 3_666 ?
O44 K4 Cs1 149.7(5) . 1_556 ?
O7W K4 Cs1 64.6(4) . 1_556 ?
O46 K4 Cs1 58.5(3) 3_666 1_556 ?
K3 K4 Cs1 95.9(4) 3_666 1_556 ?
O44 K4 Nb7 122.0(5) . 3_666 ?
O7W K4 Nb7 95.3(5) . 3_666 ?
O46 K4 Nb7 25.0(2) 3_666 3_666 ?
K3 K4 Nb7 69.2(3) 3_666 3_666 ?
Cs1 K4 Nb7 65.0(2) 1_556 3_666 ?
O12W K4 Cs3 63.2(4) . . ?
O44 K4 Cs3 49.0(3) . . ?
O7W K4 Cs3 55.5(4) . . ?
O46 K4 Cs3 122.9(4) 3_666 . ?
K3 K4 Cs3 142.6(4) 3_666 . ?
Cs1 K4 Cs3 107.5(3) 1_556 . ?
Nb7 K4 Cs3 147.4(4) 3_666 . ?
O12W K4 Cs2 144.6(5) . . ?
O44 K4 Cs2 56.3(3) . . ?
O7W K4 Cs2 104.8(5) . . ?
O46 K4 Cs2 71.8(3) 3_666 . ?
K3 K4 Cs2 82.3(3) 3_666 . ?
Cs1 K4 Cs2 130.0(4) 1_556 . ?
Nb7 K4 Cs2 67.9(2) 3_666 . ?
Cs3 K4 Cs2 102.8(3) . . ?
O44 K4 K2 94.3(4) . 3_666 ?
O7W K4 K2 39.2(4) . 3_666 ?
O46 K4 K2 33.5(2) 3_666 3_666 ?
K3 K4 K2 127.5(4) 3_666 3_666 ?
Cs1 K4 K2 63.1(2) 1_556 3_666 ?
Nb7 K4 K2 58.38(19) 3_666 3_666 ?
Cs3 K4 K2 89.5(3) . 3_666 ?
Cs2 K4 K2 78.7(2) . 3_666 ?
O31 K5 O31 67.4(2) 3_565 . ?
O31 K5 O11W 135.6(4) 3_565 . ?
O31 K5 O11W 155.5(4) . . ?
O31 K5 O27 94.47(19) 3_565 3_565 ?
O31 K5 O27 151.2(2) . 3_565 ?
O11W K5 O27 50.4(3) . 3_565 ?
O31 K5 O1W 152.5(3) 3_565 1_455 ?
O31 K5 O1W 119.8(4) . 1_455 ?
O11W K5 O1W 45.9(4) . 1_455 ?
O27 K5 O1W 66.9(3) 3_565 1_455 ?
O31 K5 O5W 62.97(19) 3_565 4_565 ?
O31 K5 O5W 54.26(18) . 4_565 ?
O11W K5 O5W 136.7(3) . 4_565 ?
O27 K5 O5W 98.0(2) 3_565 4_565 ?
O1W K5 O5W 98.4(3) 1_455 4_565 ?
O31 K5 Nb4 85.95(15) 3_565 . ?
O31 K5 Nb4 22.26(13) . . ?
O11W K5 Nb4 133.8(4) . . ?
O27 K5 Nb4 169.6(2) 3_565 . ?
O1W K5 Nb4 108.7(3) 1_455 . ?
O5W K5 Nb4 72.87(13) 4_565 . ?
O31 K5 Cs1 105.75(17) 3_565 3_565 ?
O31 K5 Cs1 119.88(19) . 3_565 ?
O11W K5 Cs1 67.8(3) . 3_565 ?
O27 K5 Cs1 41.42(13) 3_565 3_565 ?
O1W K5 Cs1 46.9(3) 1_455 3_565 ?
O5W K5 Cs1 69.26(13) 4_565 3_565 ?
Nb4 K5 Cs1 128.55(11) . 3_565 ?
O5W K6 O30 103.1(4) 2 . ?
O5W K6 O31 64.1(3) 2 3_565 ?
O30 K6 O31 156.9(5) . 3_565 ?
O5W K6 O31 71.0(4) 2 . ?
O30 K6 O31 89.8(4) . . ?
O31 K6 O31 68.2(4) 3_565 . ?
O5W K6 Na1 48.3(3) 2 2 ?
O30 K6 Na1 128.5(4) . 2 ?
O31 K6 Na1 58.6(3) 3_565 2 ?
O31 K6 Na1 110.9(4) . 2 ?
O5W K6 Nb11 75.5(3) 2 . ?
O30 K6 Nb11 28.00(18) . . ?
O31 K6 Nb11 136.7(5) 3_565 . ?
O31 K6 Nb11 85.2(3) . . ?
Na1 K6 Nb11 104.8(3) 2 . ?
O5W K6 K7 66.2(4) 2 . ?
O30 K6 K7 82.6(4) . . ?
O31 K6 K7 107.0(4) 3_565 . ?
O31 K6 K7 133.3(5) . . ?
Na1 K6 K7 48.6(3) 2 . ?
Nb11 K6 K7 67.1(3) . . ?
O5W K6 Nb4 72.6(3) 2 . ?
O30 K6 Nb4 64.8(3) . . ?
O31 K6 Nb4 92.4(4) 3_565 . ?
O31 K6 Nb4 25.91(15) . . ?
Na1 K6 Nb4 120.4(4) 2 . ?
Nb11 K6 Nb4 60.05(17) . . ?
K7 K6 Nb4 118.8(4) . . ?
O5W K6 Nb8 115.6(4) 2 . ?
O30 K6 Nb8 25.26(19) . . ?
O31 K6 Nb8 140.8(4) 3_565 . ?
O31 K6 Nb8 74.9(3) . . ?
Na1 K6 Nb8 153.1(4) 2 . ?
Nb11 K6 Nb8 48.56(13) . . ?
K7 K6 Nb8 107.7(3) . . ?
Nb4 K6 Nb8 54.68(15) . . ?
O5W K6 K6 62.8(4) 2 3_565 ?
O30 K6 K6 122.3(5) . 3_565 ?
O31 K6 K6 35.4(2) 3_565 3_565 ?
O31 K6 K6 32.8(2) . 3_565 ?
Na1 K6 K6 85.3(4) 2 3_565 ?
Nb11 K6 K6 111.9(4) . 3_565 ?
K7 K6 K6 126.8(5) . 3_565 ?
Nb4 K6 K6 57.5(2) . 3_565 ?
Nb8 K6 K6 106.8(4) . 3_565 ?
O43 K7 O8W 90.2(6) . . ?
O43 K7 Na1 107.3(6) . 2 ?
O8W K7 Na1 100.8(6) . 2 ?
O43 K7 K2 48.7(3) . . ?
O8W K7 K2 45.2(4) . . ?
Na1 K7 K2 95.2(4) 2 . ?
O43 K7 K6 67.4(4) . . ?
O8W K7 K6 140.3(6) . . ?
Na1 K7 K6 59.3(4) 2 . ?
K2 K7 K6 99.1(4) . . ?
O28 K8 O36 107.6(3) 1_655 . ?
O28 K8 O35 162.8(4) 1_655 . ?
O36 K8 O35 58.0(3) . . ?
O28 K8 O24 56.0(2) 1_655 1_655 ?
O36 K8 O24 130.4(4) . 1_655 ?
O35 K8 O24 139.7(3) . 1_655 ?
O28 K8 K8 136.9(2) 1_655 4_565 ?
O36 K8 K8 83.7(2) . 4_565 ?
O35 K8 K8 55.7(2) . 4_565 ?
O24 K8 K8 84.5(2) 1_655 4_565 ?
O28 K8 O45 100.2(3) 1_655 1_655 ?
O36 K8 O45 144.1(3) . 1_655 ?
O35 K8 O45 96.8(3) . 1_655 ?
O24 K8 O45 52.5(2) 1_655 1_655 ?
K8 K8 O45 60.40(15) 4_565 1_655 ?
O28 K8 K3 89.7(3) 1_655 . ?
O36 K8 K3 52.0(2) . . ?
O35 K8 K3 73.9(2) . . ?
O24 K8 K3 145.7(3) 1_655 . ?
K8 K8 K3 126.35(13) 4_565 . ?
O45 K8 K3 151.6(3) 1_655 . ?
O28 K8 Nb9 138.6(3) 1_655 . ?
O36 K8 Nb9 31.13(16) . . ?
O35 K8 Nb9 27.2(2) . . ?
O24 K8 Nb9 140.9(3) 1_655 . ?
K8 K8 Nb9 63.63(13) 4_565 . ?
O45 K8 Nb9 118.7(2) 1_655 . ?
K3 K8 Nb9 63.06(13) . . ?
O28 K8 Nb8 25.74(15) 1_655 1_655 ?
O36 K8 Nb8 124.1(3) . 1_655 ?
O35 K8 Nb8 170.0(3) . 1_655 ?
O24 K8 Nb8 30.58(15) 1_655 1_655 ?
K8 K8 Nb8 114.32(13) 4_565 1_655 ?
O45 K8 Nb8 76.50(19) 1_655 1_655 ?
K3 K8 Nb8 115.4(2) . 1_655 ?
Nb9 K8 Nb8 152.6(2) . 1_655 ?
O28 K8 Nb12 81.9(2) 1_655 1_655 ?
O36 K8 Nb12 138.8(3) . 1_655 ?
O35 K8 Nb12 115.0(3) . 1_655 ?
O24 K8 Nb12 28.03(14) 1_655 1_655 ?
K8 K8 Nb12 64.91(11) 4_565 1_655 ?
O45 K8 Nb12 25.79(18) 1_655 1_655 ?
K3 K8 Nb12 168.1(2) . 1_655 ?
Nb9 K8 Nb12 128.5(2) . 1_655 ?
Nb8 K8 Nb12 56.30(10) 1_655 1_655 ?
O28 K8 K1 70.0(2) 1_655 1_655 ?
O36 K8 K1 91.5(3) . 1_655 ?
O35 K8 K1 116.8(3) . 1_655 ?
O24 K8 K1 39.79(17) 1_655 1_655 ?
K8 K8 K1 68.26(10) 4_565 1_655 ?
O45 K8 K1 77.1(2) 1_655 1_655 ?
K3 K8 K1 131.2(2) . 1_655 ?
Nb9 K8 K1 103.9(2) . 1_655 ?
Nb8 K8 K1 54.83(12) 1_655 1_655 ?
Nb12 K8 K1 53.33(13) 1_655 1_655 ?
O5W Na1 O10 155.7(5) . . ?
O5W Na1 K7 80.9(4) . 2_545 ?
O10 Na1 K7 94.6(4) . 2_545 ?
O5W Na1 K6 47.9(3) . 2_545 ?
O10 Na1 K6 108.0(4) . 2_545 ?
K7 Na1 K6 72.2(4) 2_545 2_545 ?
O5W Na1 K1 119.1(3) . . ?
O10 Na1 K1 71.9(3) . . ?
K7 Na1 K1 156.9(4) 2_545 . ?
K6 Na1 K1 129.2(3) 2_545 . ?
O6 Nb1 O2 104.8(3) . . ?
O6 Nb1 O12 102.7(3) . . ?
O2 Nb1 O12 141.6(3) . . ?
O6 Nb1 O13 102.7(3) . . ?
O2 Nb1 O13 100.2(3) . . ?
O12 Nb1 O13 99.2(3) . . ?
O6 Nb1 O5 81.9(3) . . ?
O2 Nb1 O5 78.7(3) . . ?
O12 Nb1 O5 79.2(2) . . ?
O13 Nb1 O5 175.4(3) . . ?
O6 Nb1 O4 177.7(3) . . ?
O2 Nb1 O4 76.3(2) . . ?
O12 Nb1 O4 75.4(2) . . ?
O13 Nb1 O4 78.9(3) . . ?
O5 Nb1 O4 96.5(2) . . ?
O10 Nb2 O25 100.6(3) . 4_565 ?
O10 Nb2 O25 100.6(3) . . ?
O25 Nb2 O25 93.4(4) 4_565 . ?
O10 Nb2 O9 98.9(3) . . ?
O25 Nb2 O9 159.1(3) 4_565 . ?
O25 Nb2 O9 90.5(3) . . ?
O10 Nb2 O9 98.9(3) . 4_565 ?
O25 Nb2 O9 90.5(3) 4_565 4_565 ?
O25 Nb2 O9 159.1(3) . 4_565 ?
O9 Nb2 O9 79.0(4) . 4_565 ?
O10 Nb2 O8 173.4(4) . . ?
O25 Nb2 O8 83.9(2) 4_565 . ?
O25 Nb2 O8 83.9(2) . . ?
O9 Nb2 O8 76.1(2) . . ?
O9 Nb2 O8 76.1(2) 4_565 . ?
O10 Nb2 V4 104.4(3) . . ?
O25 Nb2 V4 126.44(18) 4_565 . ?
O25 Nb2 V4 126.44(18) . . ?
O9 Nb2 V4 39.58(18) . . ?
O9 Nb2 V4 39.58(18) 4_565 . ?
O8 Nb2 V4 69.0(2) . . ?
O10 Nb2 K1 96.6(3) . . ?
O25 Nb2 K1 47.37(19) 4_565 . ?
O25 Nb2 K1 47.37(19) . . ?
O9 Nb2 K1 137.17(18) . . ?
O9 Nb2 K1 137.17(18) 4_565 . ?
O8 Nb2 K1 90.0(2) . . ?
V4 Nb2 K1 158.98(11) . . ?
O32 Nb3 O1 98.3(3) . . ?
O32 Nb3 O47 97.3(3) . . ?
O1 Nb3 O47 72.4(2) . . ?
O32 Nb3 O7 105.0(3) . . ?
O1 Nb3 O7 139.2(2) . . ?
O47 Nb3 O7 71.8(2) . . ?
O32 Nb3 O26 90.7(3) . . ?
O1 Nb3 O26 141.8(2) . . ?
O47 Nb3 O26 143.3(2) . . ?
O7 Nb3 O26 71.5(2) . . ?
O32 Nb3 O5 99.1(3) . . ?
O1 Nb3 O5 71.0(2) . . ?
O47 Nb3 O5 141.5(2) . . ?
O7 Nb3 O5 135.2(2) . . ?
O26 Nb3 O5 71.0(2) . . ?
O32 Nb3 O6 168.0(3) . . ?
O1 Nb3 O6 85.6(2) . . ?
O47 Nb3 O6 94.6(2) . . ?
O7 Nb3 O6 78.5(2) . . ?
O26 Nb3 O6 79.5(2) . . ?
O5 Nb3 O6 71.3(2) . . ?
O32 Nb3 V2 95.2(2) . . ?
O1 Nb3 V2 36.46(17) . . ?
O47 Nb3 V2 36.39(17) . . ?
O7 Nb3 V2 107.37(17) . . ?
O26 Nb3 V2 174.04(18) . . ?
O5 Nb3 V2 107.32(16) . . ?
O6 Nb3 V2 94.54(15) . . ?
O32 Nb3 V1 102.1(2) . . ?
O1 Nb3 V1 106.13(17) . . ?
O47 Nb3 V1 35.18(17) . . ?
O7 Nb3 V1 36.65(17) . . ?
O26 Nb3 V1 108.08(17) . . ?
O5 Nb3 V1 158.82(17) . . ?
O6 Nb3 V1 87.61(15) . . ?
V2 Nb3 V1 71.29(4) . . ?
O32 Nb3 Nb4 110.8(2) . . ?
O1 Nb3 Nb4 150.58(18) . . ?
O47 Nb3 Nb4 107.10(17) . . ?
O7 Nb3 Nb4 36.96(17) . . ?
O26 Nb3 Nb4 37.63(17) . . ?
O5 Nb3 Nb4 99.13(15) . . ?
O6 Nb3 Nb4 65.05(15) . . ?
V2 Nb3 Nb4 139.24(4) . . ?
V1 Nb3 Nb4 72.89(3) . . ?
O32 Nb3 K2 28.9(2) . . ?
O1 Nb3 K2 82.65(18) . . ?
O47 Nb3 K2 115.31(18) . . ?
O7 Nb3 K2 130.80(18) . . ?
O26 Nb3 K2 88.10(18) . . ?
O5 Nb3 K2 71.03(17) . . ?
O6 Nb3 K2 142.35(16) . . ?
V2 Nb3 K2 96.79(6) . . ?
V1 Nb3 K2 130.02(6) . . ?
Nb4 Nb3 K2 121.24(5) . . ?
O32 Nb3 Cs1 42.4(2) . . ?
O1 Nb3 Cs1 89.63(18) . . ?
O47 Nb3 Cs1 55.27(18) . . ?
O7 Nb3 Cs1 85.71(17) . . ?
O26 Nb3 Cs1 120.12(18) . . ?
O5 Nb3 Cs1 134.92(16) . . ?
O6 Nb3 Cs1 149.37(15) . . ?
V2 Nb3 Cs1 65.26(3) . . ?
V1 Nb3 Cs1 64.74(3) . . ?
Nb4 Nb3 Cs1 114.72(3) . . ?
K2 Nb3 Cs1 66.27(5) . . ?
O31 Nb4 O25 106.6(3) . . ?
O31 Nb4 O11 103.2(3) . . ?
O25 Nb4 O11 93.1(3) . . ?
O31 Nb4 O7 102.0(3) . . ?
O25 Nb4 O7 89.4(3) . . ?
O11 Nb4 O7 152.8(3) . . ?
O31 Nb4 O26 106.0(3) . . ?
O25 Nb4 O26 146.0(3) . . ?
O11 Nb4 O26 88.9(3) . . ?
O7 Nb4 O26 74.4(2) . . ?
O31 Nb4 Nb3 119.5(2) . . ?
O25 Nb4 Nb3 112.84(18) . . ?
O11 Nb4 Nb3 117.93(19) . . ?
O7 Nb4 Nb3 38.00(17) . . ?
O26 Nb4 Nb3 39.58(17) . . ?
O31 Nb4 K6 51.8(3) . . ?
O25 Nb4 K6 150.0(3) . . ?
O11 Nb4 K6 75.3(3) . . ?
O7 Nb4 K6 113.6(3) . . ?
O26 Nb4 K6 62.8(2) . . ?
Nb3 Nb4 K6 96.93(18) . . ?
O31 Nb4 K1 114.9(3) . . ?
O25 Nb4 K1 47.1(2) . . ?
O11 Nb4 K1 46.2(2) . . ?
O7 Nb4 K1 128.36(19) . . ?
O26 Nb4 K1 123.7(2) . . ?
Nb3 Nb4 K1 125.63(9) . . ?
K6 Nb4 K1 117.5(2) . . ?
O31 Nb4 K5 42.1(2) . . ?
O25 Nb4 K5 125.62(19) . . ?
O11 Nb4 K5 65.9(2) . . ?
O7 Nb4 K5 131.98(18) . . ?
O26 Nb4 K5 85.99(19) . . ?
Nb3 Nb4 K5 121.38(7) . . ?
K1 Nb4 K5 99.11(9) . . ?
O18 Nb5 O14 110.7(2) . . ?
O18 Nb5 O14 110.7(2) . 4_565 ?
O14 Nb5 O14 120.4(4) . 4_565 ?
O18 Nb5 O15 96.5(3) . 4_565 ?
O14 Nb5 O15 138.6(2) . 4_565 ?
O14 Nb5 O15 74.4(2) 4_565 4_565 ?
O18 Nb5 O15 96.5(3) . . ?
O14 Nb5 O15 74.4(2) . . ?
O14 Nb5 O15 138.6(2) 4_565 . ?
O15 Nb5 O15 72.0(3) 4_565 . ?
O18 Nb5 O19 84.8(4) . . ?
O14 Nb5 O19 71.6(2) . . ?
O14 Nb5 O19 71.6(2) 4_565 . ?
O15 Nb5 O19 143.92(17) 4_565 . ?
O15 Nb5 O19 143.92(17) . . ?
O18 Nb5 V2 110.81(10) . . ?
O14 Nb5 V2 37.29(18) . . ?
O14 Nb5 V2 138.33(18) 4_565 . ?
O15 Nb5 V2 104.48(17) 4_565 . ?
O15 Nb5 V2 37.41(17) . . ?
O19 Nb5 V2 108.70(8) . . ?
O18 Nb5 V2 110.81(10) . 4_565 ?
O14 Nb5 V2 138.33(18) . 4_565 ?
O14 Nb5 V2 37.29(18) 4_565 4_565 ?
O15 Nb5 V2 37.41(17) 4_565 4_565 ?
O15 Nb5 V2 104.48(17) . 4_565 ?
O19 Nb5 V2 108.70(8) . 4_565 ?
V2 Nb5 V2 125.44(6) . 4_565 ?
O18 Nb5 V3 94.2(3) . . ?
O14 Nb5 V3 108.83(18) . . ?
O14 Nb5 V3 108.83(18) 4_565 . ?
O15 Nb5 V3 36.16(17) 4_565 . ?
O15 Nb5 V3 36.16(17) . . ?
O19 Nb5 V3 179.0(2) . . ?
V2 Nb5 V3 71.65(3) . . ?
V2 Nb5 V3 71.65(3) 4_565 . ?
O18 Nb5 Nb13 102.8(2) . 4_565 ?
O14 Nb5 Nb13 95.03(19) . 4_565 ?
O14 Nb5 Nb13 34.93(18) 4_565 4_565 ?
O15 Nb5 Nb13 109.10(17) 4_565 4_565 ?
O15 Nb5 Nb13 160.33(17) . 4_565 ?
O19 Nb5 Nb13 36.92(11) . 4_565 ?
V2 Nb5 Nb13 128.62(4) . 4_565 ?
V2 Nb5 Nb13 72.22(3) 4_565 4_565 ?
V3 Nb5 Nb13 143.56(3) . 4_565 ?
O18 Nb5 Nb13 102.8(2) . . ?
O14 Nb5 Nb13 34.93(18) . . ?
O14 Nb5 Nb13 95.03(19) 4_565 . ?
O15 Nb5 Nb13 160.33(17) 4_565 . ?
O15 Nb5 Nb13 109.10(17) . . ?
O19 Nb5 Nb13 36.92(11) . . ?
V2 Nb5 Nb13 72.22(3) . . ?
V2 Nb5 Nb13 128.62(4) 4_565 . ?
V3 Nb5 Nb13 143.56(3) . . ?
Nb13 Nb5 Nb13 63.06(3) 4_565 . ?
O37 Nb6 O3 93.6(4) . . ?
O37 Nb6 O38 96.6(3) . . ?
O3 Nb6 O38 143.0(2) . . ?
O37 Nb6 O38 96.6(3) . 4_565 ?
O3 Nb6 O38 143.0(2) . 4_565 ?
O38 Nb6 O38 70.8(4) . 4_565 ?
O37 Nb6 O4 104.89(19) . . ?
O3 Nb6 O4 72.11(18) . . ?
O38 Nb6 O4 70.9(3) . . ?
O38 Nb6 O4 137.7(3) 4_565 . ?
O37 Nb6 O4 104.89(19) . 4_565 ?
O3 Nb6 O4 72.11(18) . 4_565 ?
O38 Nb6 O4 137.7(3) . 4_565 ?
O38 Nb6 O4 70.9(3) 4_565 4_565 ?
O4 Nb6 O4 134.3(3) . 4_565 ?
O37 Nb6 O13 178.6(4) . . ?
O3 Nb6 O13 85.0(3) . . ?
O38 Nb6 O13 84.5(2) . . ?
O38 Nb6 O13 84.5(2) 4_565 . ?
O4 Nb6 O13 74.70(18) . . ?
O4 Nb6 O13 74.70(18) 4_565 . ?
O37 Nb6 Nb12 108.0(3) . . ?
O3 Nb6 Nb12 158.3(3) . . ?
O38 Nb6 Nb12 36.56(19) . . ?
O38 Nb6 Nb12 36.56(19) 4_565 . ?
O4 Nb6 Nb12 101.40(17) . . ?
O4 Nb6 Nb12 101.40(17) 4_565 . ?
O13 Nb6 Nb12 73.3(2) . . ?
O37 Nb6 Cs3 47.6(3) . 4_565 ?
O3 Nb6 Cs3 133.7(2) . 4_565 ?
O38 Nb6 Cs3 75.9(2) . 4_565 ?
O38 Nb6 Cs3 49.39(18) 4_565 4_565 ?
O4 Nb6 Cs3 133.39(18) . 4_565 ?
O4 Nb6 Cs3 92.19(17) 4_565 4_565 ?
O13 Nb6 Cs3 133.54(18) . 4_565 ?
Nb12 Nb6 Cs3 65.82(6) . 4_565 ?
O37 Nb6 Cs3 47.6(3) . . ?
O3 Nb6 Cs3 133.7(2) . . ?
O38 Nb6 Cs3 49.39(18) . . ?
O38 Nb6 Cs3 75.9(2) 4_565 . ?
O4 Nb6 Cs3 92.18(17) . . ?
O4 Nb6 Cs3 133.39(18) 4_565 . ?
O13 Nb6 Cs3 133.54(18) . . ?
Nb12 Nb6 Cs3 65.82(6) . . ?
Cs3 Nb6 Cs3 41.23(12) 4_565 . ?
O46 Nb7 O22 101.5(3) . . ?
O46 Nb7 O23 99.3(3) . . ?
O22 Nb7 O23 99.5(3) . . ?
O46 Nb7 O1 100.4(3) . . ?
O22 Nb7 O1 89.0(3) . . ?
O23 Nb7 O1 156.5(3) . . ?
O46 Nb7 O5 95.3(3) . . ?
O22 Nb7 O5 157.2(2) . . ?
O23 Nb7 O5 92.7(3) . . ?
O1 Nb7 O5 72.9(2) . . ?
O46 Nb7 O2 165.5(3) . . ?
O22 Nb7 O2 92.5(3) . . ?
O23 Nb7 O2 74.3(3) . . ?
O1 Nb7 O2 83.5(2) . . ?
O5 Nb7 O2 72.3(2) . . ?
O46 Nb7 Nb10 130.9(2) . . ?
O22 Nb7 Nb10 89.1(2) . . ?
O23 Nb7 Nb10 31.7(2) . . ?
O1 Nb7 Nb10 127.85(18) . . ?
O5 Nb7 Nb10 91.36(18) . . ?
O2 Nb7 Nb10 44.58(15) . . ?
O46 Nb7 K4 42.2(3) . 3_666 ?
O22 Nb7 K4 73.5(3) . 3_666 ?
O23 Nb7 K4 73.7(3) . 3_666 ?
O1 Nb7 K4 129.9(3) . 3_666 ?
O5 Nb7 K4 128.7(3) . 3_666 ?
O2 Nb7 K4 142.1(2) . 3_666 ?
Nb10 Nb7 K4 99.09(19) . 3_666 ?
O46 Nb7 K3 85.0(2) . . ?
O22 Nb7 K3 48.8(2) . . ?
O23 Nb7 K3 57.2(2) . . ?
O1 Nb7 K3 137.35(18) . . ?
O5 Nb7 K3 149.33(18) . . ?
O2 Nb7 K3 101.69(17) . . ?
Nb10 Nb7 K3 66.50(8) . . ?
K4 Nb7 K3 42.9(2) 3_666 . ?
O46 Nb7 Cs1 50.2(2) . 3_665 ?
O22 Nb7 Cs1 57.2(2) . 3_665 ?
O23 Nb7 Cs1 125.5(2) . 3_665 ?
O1 Nb7 Cs1 77.48(17) . 3_665 ?
O5 Nb7 Cs1 128.49(18) . 3_665 ?
O2 Nb7 Cs1 143.95(15) . 3_665 ?
Nb10 Nb7 Cs1 139.62(3) . 3_665 ?
K4 Nb7 Cs1 53.34(19) 3_666 3_665 ?
K3 Nb7 Cs1 74.08(8) . 3_665 ?
O46 Nb7 K2 26.7(2) . . ?
O22 Nb7 K2 120.9(2) . . ?
O23 Nb7 K2 110.9(2) . . ?
O1 Nb7 K2 82.46(19) . . ?
O5 Nb7 K2 71.14(18) . . ?
O2 Nb7 K2 143.25(16) . . ?
Nb10 Nb7 K2 139.63(6) . . ?
K4 Nb7 K2 68.7(2) 3_666 . ?
K3 Nb7 K2 111.61(9) . . ?
Cs1 Nb7 K2 63.90(5) 3_665 . ?
O28 Nb8 O11 101.6(3) . . ?
O28 Nb8 O24 99.8(3) . . ?
O11 Nb8 O24 92.0(3) . . ?
O28 Nb8 O30 99.8(3) . . ?
O11 Nb8 O30 89.9(3) . . ?
O24 Nb8 O30 159.4(3) . . ?
O28 Nb8 O29 100.5(3) . . ?
O11 Nb8 O29 157.7(3) . . ?
O24 Nb8 O29 86.9(3) . . ?
O30 Nb8 O29 83.6(3) . . ?
O28 Nb8 O12 174.2(3) . . ?
O11 Nb8 O12 82.6(2) . . ?
O24 Nb8 O12 83.9(3) . . ?
O30 Nb8 O12 76.0(2) . . ?
O29 Nb8 O12 75.1(2) . . ?
O28 Nb8 Nb14 132.2(2) . . ?
O11 Nb8 Nb14 126.08(19) . . ?
O24 Nb8 Nb14 83.06(19) . . ?
O30 Nb8 Nb14 79.3(2) . . ?
O29 Nb8 Nb14 31.69(18) . . ?
O12 Nb8 Nb14 43.47(15) . . ?
O28 Nb8 Nb11 131.2(3) . . ?
O11 Nb8 Nb11 84.18(19) . . ?
O24 Nb8 Nb11 128.66(19) . . ?
O30 Nb8 Nb11 31.32(18) . . ?
O29 Nb8 Nb11 79.2(2) . . ?
O12 Nb8 Nb11 44.78(16) . . ?
Nb14 Nb8 Nb11 59.94(3) . . ?
O28 Nb8 K8 44.6(3) . 1_455 ?
O11 Nb8 K8 107.7(2) . 1_455 ?
O24 Nb8 K8 55.8(2) . 1_455 ?
O30 Nb8 K8 142.1(2) . 1_455 ?
O29 Nb8 K8 90.1(2) . 1_455 ?
O12 Nb8 K8 138.1(2) . 1_455 ?
Nb14 Nb8 K8 112.88(12) . 1_455 ?
Nb11 Nb8 K8 167.68(14) . 1_455 ?
O28 Nb8 K1 96.3(3) . . ?
O11 Nb8 K1 47.0(2) . . ?
O24 Nb8 K1 46.4(2) . . ?
O30 Nb8 K1 136.4(2) . . ?
O29 Nb8 K1 132.5(2) . . ?
O12 Nb8 K1 89.50(18) . . ?
Nb14 Nb8 K1 117.26(8) . . ?
Nb11 Nb8 K1 119.95(9) . . ?
K8 Nb8 K1 71.89(16) 1_455 . ?
O28 Nb8 K6 76.6(3) . . ?
O11 Nb8 K6 67.9(3) . . ?
O24 Nb8 K6 158.0(3) . . ?
O30 Nb8 K6 36.5(3) . . ?
O29 Nb8 K6 115.1(3) . . ?
O12 Nb8 K6 101.6(2) . . ?
Nb14 Nb8 K6 115.70(17) . . ?
Nb11 Nb8 K6 60.70(17) . . ?
K8 Nb8 K6 120.1(2) 1_455 . ?
K1 Nb8 K6 111.91(19) . . ?
O35 Nb9 O34 100.7(3) . 4_565 ?
O35 Nb9 O34 100.7(3) . . ?
O34 Nb9 O34 87.4(4) 4_565 . ?
O35 Nb9 O36 98.7(3) . 4_565 ?
O34 Nb9 O36 89.6(3) 4_565 4_565 ?
O34 Nb9 O36 160.6(3) . 4_565 ?
O35 Nb9 O36 98.7(3) . . ?
O34 Nb9 O36 160.6(3) 4_565 . ?
O34 Nb9 O36 89.6(3) . . ?
O36 Nb9 O36 86.9(4) 4_565 . ?
O35 Nb9 O21 171.8(4) . . ?
O34 Nb9 O21 85.1(2) 4_565 . ?
O34 Nb9 O21 85.1(2) . . ?
O36 Nb9 O21 75.5(2) 4_565 . ?
O36 Nb9 O21 75.5(2) . . ?
O35 Nb9 Nb13 129.5(3) . . ?
O34 Nb9 Nb13 129.71(19) 4_565 . ?
O34 Nb9 Nb13 85.3(2) . . ?
O36 Nb9 Nb13 81.9(2) 4_565 . ?
O36 Nb9 Nb13 30.88(19) . . ?
O21 Nb9 Nb13 44.71(14) . . ?
O35 Nb9 Nb13 129.5(3) . 4_565 ?
O34 Nb9 Nb13 85.3(2) 4_565 4_565 ?
O34 Nb9 Nb13 129.71(19) . 4_565 ?
O36 Nb9 Nb13 30.88(19) 4_565 4_565 ?
O36 Nb9 Nb13 81.9(2) . 4_565 ?
O21 Nb9 Nb13 44.71(14) . 4_565 ?
Nb13 Nb9 Nb13 62.85(3) . 4_565 ?
O35 Nb9 K8 50.3(3) . . ?
O34 Nb9 K8 149.8(2) 4_565 . ?
O34 Nb9 K8 104.5(2) . . ?
O36 Nb9 K8 87.4(2) 4_565 . ?
O36 Nb9 K8 49.0(2) . . ?
O21 Nb9 K8 122.9(2) . . ?
Nb13 Nb9 K8 79.49(12) . . ?
Nb13 Nb9 K8 106.30(14) 4_565 . ?
O35 Nb9 K8 50.3(3) . 4_565 ?
O34 Nb9 K8 104.5(2) 4_565 4_565 ?
O34 Nb9 K8 149.8(2) . 4_565 ?
O36 Nb9 K8 49.0(2) 4_565 4_565 ?
O36 Nb9 K8 87.4(2) . 4_565 ?
O21 Nb9 K8 122.9(2) . 4_565 ?
Nb13 Nb9 K8 106.30(14) . 4_565 ?
Nb13 Nb9 K8 79.49(12) 4_565 4_565 ?
K8 Nb9 K8 52.7(3) . 4_565 ?
O35 Nb9 K3 82.02(8) . 4_565 ?
O34 Nb9 K3 49.2(2) 4_565 4_565 ?
O34 Nb9 K3 135.7(2) . 4_565 ?
O36 Nb9 K3 48.3(2) 4_565 4_565 ?
O36 Nb9 K3 134.2(2) . 4_565 ?
O21 Nb9 K3 97.84(8) . 4_565 ?
Nb13 Nb9 K3 126.91(8) . 4_565 ?
Nb13 Nb9 K3 64.41(8) 4_565 4_565 ?
K8 Nb9 K3 110.28(14) . 4_565 ?
K8 Nb9 K3 57.78(15) 4_565 4_565 ?
O35 Nb9 K3 82.02(8) . . ?
O34 Nb9 K3 135.7(2) 4_565 . ?
O34 Nb9 K3 49.2(2) . . ?
O36 Nb9 K3 134.2(2) 4_565 . ?
O36 Nb9 K3 48.3(2) . . ?
O21 Nb9 K3 97.84(8) . . ?
Nb13 Nb9 K3 64.41(8) . . ?
Nb13 Nb9 K3 126.91(8) 4_565 . ?
K8 Nb9 K3 57.78(15) . . ?
K8 Nb9 K3 110.28(14) 4_565 . ?
K3 Nb9 K3 164.01(15) 4_565 . ?
O40 Nb10 O34 101.5(3) . . ?
O40 Nb10 O23 98.2(4) . . ?
O34 Nb10 O23 97.3(3) . . ?
O40 Nb10 O3 101.8(4) . . ?
O34 Nb10 O3 91.4(3) . . ?
O23 Nb10 O3 156.0(3) . . ?
O40 Nb10 O4 94.5(3) . . ?
O34 Nb10 O4 159.1(3) . . ?
O23 Nb10 O4 93.4(3) . . ?
O3 Nb10 O4 72.2(3) . . ?
O40 Nb10 O2 164.1(3) . . ?
O34 Nb10 O2 93.4(2) . . ?
O23 Nb10 O2 74.0(3) . . ?
O3 Nb10 O2 83.3(3) . . ?
O4 Nb10 O2 72.5(2) . . ?
O40 Nb10 Nb7 130.1(3) . . ?
O34 Nb10 Nb7 88.0(2) . . ?
O23 Nb10 Nb7 31.95(19) . . ?
O3 Nb10 Nb7 127.0(3) . . ?
O4 Nb10 Nb7 91.81(19) . . ?
O2 Nb10 Nb7 43.94(16) . . ?
O40 Nb10 K3 87.5(3) . . ?
O34 Nb10 K3 47.2(2) . . ?
O23 Nb10 K3 54.9(2) . . ?
O3 Nb10 K3 138.5(2) . . ?
O4 Nb10 K3 148.1(2) . . ?
O2 Nb10 K3 98.71(17) . . ?
Nb7 Nb10 K3 63.71(8) . . ?
O40 Nb10 Cs2 57.0(3) . . ?
O34 Nb10 Cs2 119.7(2) . . ?
O23 Nb10 Cs2 44.93(19) . . ?
O3 Nb10 Cs2 143.9(2) . . ?
O4 Nb10 Cs2 80.30(18) . . ?
O2 Nb10 Cs2 110.41(16) . . ?
Nb7 Nb10 Cs2 75.62(2) . . ?
K3 Nb10 Cs2 74.16(7) . . ?
O43 Nb11 O30 105.6(4) . . ?
O43 Nb11 O39 101.4(4) . . ?
O30 Nb11 O39 96.7(3) . . ?
O43 Nb11 O26 101.5(4) . . ?
O30 Nb11 O26 86.0(3) . . ?
O39 Nb11 O26 155.3(3) . . ?
O43 Nb11 O5 102.8(4) . . ?
O30 Nb11 O5 148.2(3) . . ?
O39 Nb11 O5 91.4(3) . . ?
O26 Nb11 O5 74.5(2) . . ?
O43 Nb11 O12 174.5(4) . . ?
O30 Nb11 O12 78.6(3) . . ?
O39 Nb11 O12 74.3(3) . . ?
O26 Nb11 O12 82.2(2) . . ?
O5 Nb11 O12 74.1(2) . . ?
O43 Nb11 Nb14 133.0(4) . . ?
O30 Nb11 Nb14 80.8(2) . . ?
O39 Nb11 Nb14 32.4(2) . . ?
O26 Nb11 Nb14 125.57(18) . . ?
O5 Nb11 Nb14 90.26(18) . . ?
O12 Nb11 Nb14 43.49(15) . . ?
O43 Nb11 Nb8 139.1(3) . . ?
O30 Nb11 Nb8 33.5(2) . . ?
O39 Nb11 Nb8 87.9(2) . . ?
O26 Nb11 Nb8 80.78(17) . . ?
O5 Nb11 Nb8 116.81(17) . . ?
O12 Nb11 Nb8 45.14(15) . . ?
Nb14 Nb11 Nb8 59.99(3) . . ?
O43 Nb11 K6 74.0(4) . . ?
O30 Nb11 K6 44.0(3) . . ?
O39 Nb11 K6 132.6(3) . . ?
O26 Nb11 K6 63.6(3) . . ?
O5 Nb11 K6 135.9(3) . . ?
O12 Nb11 K6 111.4(2) . . ?
Nb14 Nb11 K6 124.8(2) . . ?
Nb8 Nb11 K6 70.75(19) . . ?
O43 Nb11 K2 33.4(3) . . ?
O30 Nb11 K2 134.7(2) . . ?
O39 Nb11 K2 107.9(2) . . ?
O26 Nb11 K2 86.65(18) . . ?
O5 Nb11 K2 69.98(18) . . ?
O12 Nb11 K2 144.07(15) . . ?
Nb14 Nb11 K2 136.92(6) . . ?
Nb8 Nb11 K2 163.05(6) . . ?
K6 Nb11 K2 93.5(2) . . ?
O45 Nb12 O24 107.1(3) . . ?
O45 Nb12 O24 107.1(3) . 4_565 ?
O24 Nb12 O24 93.5(4) . 4_565 ?
O45 Nb12 O38 104.9(3) . . ?
O24 Nb12 O38 88.1(3) . . ?
O24 Nb12 O38 145.9(3) 4_565 . ?
O45 Nb12 O38 104.9(3) . 4_565 ?
O24 Nb12 O38 145.9(3) . 4_565 ?
O24 Nb12 O38 88.1(3) 4_565 4_565 ?
O38 Nb12 O38 72.5(4) . 4_565 ?
O45 Nb12 Nb6 118.8(3) . . ?
O24 Nb12 Nb6 113.6(2) . . ?
O24 Nb12 Nb6 113.6(2) 4_565 . ?
O38 Nb12 Nb6 37.5(2) . . ?
O38 Nb12 Nb6 37.5(2) 4_565 . ?
O45 Nb12 K1 123.9(3) . . ?
O24 Nb12 K1 47.4(2) . . ?
O24 Nb12 K1 47.4(2) 4_565 . ?
O38 Nb12 K1 119.4(2) . . ?
O38 Nb12 K1 119.4(2) 4_565 . ?
Nb6 Nb12 K1 117.22(10) . . ?
O45 Nb12 K8 58.7(3) . 4_465 ?
O24 Nb12 K8 90.2(2) . 4_465 ?
O24 Nb12 K8 52.0(2) 4_565 4_465 ?
O38 Nb12 K8 162.1(2) . 4_465 ?
O38 Nb12 K8 116.7(2) 4_565 4_465 ?
Nb6 Nb12 K8 154.21(11) . 4_465 ?
K1 Nb12 K8 70.99(15) . 4_465 ?
O45 Nb12 K8 58.7(3) . 1_455 ?
O24 Nb12 K8 52.0(2) . 1_455 ?
O24 Nb12 K8 90.2(2) 4_565 1_455 ?
O38 Nb12 K8 116.7(2) . 1_455 ?
O38 Nb12 K8 162.1(2) 4_565 1_455 ?
Nb6 Nb12 K8 154.21(11) . 1_455 ?
K1 Nb12 K8 70.99(15) . 1_455 ?
K8 Nb12 K8 50.2(2) 4_465 1_455 ?
O45 Nb12 Cs3 56.1(3) . 4_565 ?
O24 Nb12 Cs3 152.5(2) . 4_565 ?
O24 Nb12 Cs3 111.6(2) 4_565 4_565 ?
O38 Nb12 Cs3 77.4(2) . 4_565 ?
O38 Nb12 Cs3 50.22(19) 4_565 4_565 ?
Nb6 Nb12 Cs3 67.21(6) . 4_565 ?
K1 Nb12 Cs3 158.99(6) . 4_565 ?
K8 Nb12 Cs3 96.63(14) 4_465 4_565 ?
K8 Nb12 Cs3 114.66(13) 1_455 4_565 ?
O45 Nb12 Cs3 56.1(3) . . ?
O24 Nb12 Cs3 111.6(2) . . ?
O24 Nb12 Cs3 152.5(2) 4_565 . ?
O38 Nb12 Cs3 50.22(19) . . ?
O38 Nb12 Cs3 77.4(2) 4_565 . ?
Nb6 Nb12 Cs3 67.21(6) . . ?
K1 Nb12 Cs3 158.99(6) . . ?
K8 Nb12 Cs3 114.66(13) 4_465 . ?
K8 Nb12 Cs3 96.63(14) 1_455 . ?
Cs3 Nb12 Cs3 41.68(12) 4_565 . ?
O20 Nb13 O36 100.0(3) . . ?
O20 Nb13 O22 99.9(3) . . ?
O36 Nb13 O22 92.5(3) . . ?
O20 Nb13 O19 99.4(3) . . ?
O36 Nb13 O19 98.8(3) . . ?
O22 Nb13 O19 155.5(3) . . ?
O20 Nb13 O14 98.3(3) . . ?
O36 Nb13 O14 161.6(3) . . ?
O22 Nb13 O14 85.3(3) . . ?
O19 Nb13 O14 77.0(3) . . ?
O20 Nb13 O21 167.2(3) . . ?
O36 Nb13 O21 74.3(3) . . ?
O22 Nb13 O21 91.9(2) . . ?
O19 Nb13 O21 70.6(3) . . ?
O14 Nb13 O21 87.6(3) . . ?
O20 Nb13 Nb5 104.9(2) . . ?
O36 Nb13 Nb5 137.2(2) . . ?
O22 Nb13 Nb5 116.20(18) . . ?
O19 Nb13 Nb5 43.4(3) . . ?
O14 Nb13 Nb5 33.92(17) . . ?
O21 Nb13 Nb5 73.8(2) . . ?
O20 Nb13 Nb9 131.5(2) . . ?
O36 Nb13 Nb9 31.9(2) . . ?
O22 Nb13 Nb9 91.0(2) . . ?
O19 Nb13 Nb9 87.4(2) . . ?
O14 Nb13 Nb9 129.77(18) . . ?
O21 Nb13 Nb9 42.4(2) . . ?
Nb5 Nb13 Nb9 112.05(3) . . ?
O20 Nb13 K3 87.5(2) . . ?
O36 Nb13 K3 48.6(2) . . ?
O22 Nb13 K3 48.7(2) . . ?
O19 Nb13 K3 147.4(3) . . ?
O14 Nb13 K3 133.85(19) . . ?
O21 Nb13 K3 96.7(2) . . ?
Nb5 Nb13 K3 162.86(7) . . ?
Nb9 Nb13 K3 65.14(8) . . ?
O20 Nb13 Cs1 50.3(2) . 3_665 ?
O36 Nb13 Cs1 116.3(2) . 3_665 ?
O22 Nb13 Cs1 53.5(2) . 3_665 ?
O19 Nb13 Cs1 135.4(2) . 3_665 ?
O14 Nb13 Cs1 76.80(18) . 3_665 ?
O21 Nb13 Cs1 142.56(16) . 3_665 ?
Nb5 Nb13 Cs1 106.38(2) . 3_665 ?
Nb9 Nb13 Cs1 136.71(3) . 3_665 ?
K3 Nb13 Cs1 72.22(8) . 3_665 ?
O44 Nb14 O29 104.8(3) . . ?
O44 Nb14 O39 102.2(3) . . ?
O29 Nb14 O39 96.5(3) . . ?
O44 Nb14 O38 100.3(3) . . ?
O29 Nb14 O38 85.9(3) . . ?
O39 Nb14 O38 156.0(3) . . ?
O44 Nb14 O4 102.2(3) . . ?
O29 Nb14 O4 147.5(3) . . ?
O39 Nb14 O4 95.3(3) . . ?
O38 Nb14 O4 71.6(3) . . ?
O44 Nb14 O12 175.8(3) . . ?
O29 Nb14 O12 79.2(2) . . ?
O39 Nb14 O12 75.8(3) . . ?
O38 Nb14 O12 81.3(2) . . ?
O4 Nb14 O12 74.5(2) . . ?
O44 Nb14 Nb11 133.8(3) . . ?
O29 Nb14 Nb11 80.9(2) . . ?
O39 Nb14 Nb11 32.48(19) . . ?
O38 Nb14 Nb11 125.95(18) . . ?
O4 Nb14 Nb11 93.38(19) . . ?
O12 Nb14 Nb11 44.83(17) . . ?
O44 Nb14 Nb8 138.8(3) . . ?
O29 Nb14 Nb8 34.04(19) . . ?
O39 Nb14 Nb8 88.1(2) . . ?
O38 Nb14 Nb8 80.51(18) . . ?
O4 Nb14 Nb8 116.61(17) . . ?
O12 Nb14 Nb8 45.17(15) . . ?
Nb11 Nb14 Nb8 60.07(3) . . ?
O44 Nb14 Cs3 47.6(3) . . ?
O29 Nb14 Cs3 84.5(2) . . ?
O39 Nb14 Cs3 148.1(2) . . ?
O38 Nb14 Cs3 55.88(19) . . ?
O4 Nb14 Cs3 100.8(2) . . ?
O12 Nb14 Cs3 135.11(18) . . ?
Nb11 Nb14 Cs3 165.01(7) . . ?
Nb8 Nb14 Cs3 108.45(6) . . ?
O44 Nb14 Cs2 62.6(3) . . ?
O29 Nb14 Cs2 127.1(2) . . ?
O39 Nb14 Cs2 46.1(2) . . ?
O38 Nb14 Cs2 144.63(18) . . ?
O4 Nb14 Cs2 81.70(18) . . ?
O12 Nb14 Cs2 113.93(16) . . ?
Nb11 Nb14 Cs2 77.31(2) . . ?
Nb8 Nb14 Cs2 133.38(3) . . ?
Cs3 Nb14 Cs2 109.29(7) . . ?
V2 O1 Nb7 142.2(3) . . ?
V2 O1 Nb3 104.8(3) . . ?
Nb7 O1 Nb3 111.6(3) . . ?
Nb1 O2 Nb7 107.8(3) . . ?
Nb1 O2 Nb10 110.7(3) . . ?
Nb7 O2 Nb10 91.5(2) . . ?
Nb10 O3 Nb10 141.7(5) . 4_565 ?
Nb10 O3 Nb6 109.1(2) . . ?
Nb10 O3 Nb6 109.1(2) 4_565 . ?
Nb14 O4 Nb6 105.2(3) . . ?
Nb14 O4 Nb10 140.6(3) . . ?
Nb6 O4 Nb10 103.0(3) . . ?
Nb14 O4 Nb1 100.4(3) . . ?
Nb6 O4 Nb1 101.3(3) . . ?
Nb10 O4 Nb1 100.4(2) . . ?
Nb11 O5 Nb7 143.7(3) . . ?
Nb11 O5 Nb3 102.4(3) . . ?
Nb7 O5 Nb3 101.1(2) . . ?
Nb11 O5 Nb1 102.3(2) . . ?
Nb7 O5 Nb1 101.2(3) . . ?
Nb3 O5 Nb1 98.4(2) . . ?
Nb1 O6 Nb3 108.3(3) . . ?
V1 O7 Nb4 146.9(3) . . ?
V1 O7 Nb3 104.7(3) . . ?
Nb4 O7 Nb3 105.0(3) . . ?
V1 O9 V4 94.9(3) . . ?
V1 O9 Nb2 137.5(3) . . ?
V4 O9 Nb2 99.0(3) . . ?
Nb2 O10 Na1 108.9(3) . 4_565 ?
Nb2 O10 Na1 108.9(3) . . ?
Na1 O10 Na1 100.1(5) 4_565 . ?
Nb4 O11 Nb8 144.8(4) . . ?
Nb4 O11 K1 105.5(3) . . ?
Nb8 O11 K1 104.1(3) . . ?
Nb1 O12 Nb14 109.2(3) . . ?
Nb1 O12 Nb11 104.3(3) . . ?
Nb14 O12 Nb11 91.7(2) . . ?
Nb1 O12 Nb8 154.2(3) . . ?
Nb14 O12 Nb8 91.4(2) . . ?
Nb11 O12 Nb8 90.1(2) . . ?
Nb1 O13 Nb1 134.5(5) . 4_565 ?
Nb1 O13 Nb6 105.1(3) . . ?
Nb1 O13 Nb6 105.1(3) 4_565 . ?
V2 O14 Nb5 104.3(3) . . ?
V2 O14 Nb13 144.6(3) . . ?
Nb5 O14 Nb13 111.2(3) . . ?
V3 O15 V2 144.2(3) . . ?
V3 O15 Nb5 104.4(3) . . ?
V2 O15 Nb5 102.0(3) . . ?
V3 O16 Cs3 108.3(4) . 4_564 ?
V3 O16 Cs3 108.3(4) . 1_554 ?
Cs3 O16 Cs3 54.7(2) 4_564 1_554 ?
V1 O17 V3 148.2(4) . . ?
V1 O17 V4 96.6(3) . . ?
V3 O17 V4 96.5(3) . . ?
V1 O17 Cs3 117.2(3) . 1_554 ?
V3 O17 Cs3 92.8(2) . 1_554 ?
V4 O17 Cs3 84.6(2) . 1_554 ?
Nb13 O19 Nb13 118.2(4) 4_565 . ?
Nb13 O19 Nb5 99.7(3) 4_565 . ?
Nb13 O19 Nb5 99.7(3) . . ?
Nb13 O20 Cs1 105.4(3) . 3_665 ?
Nb9 O21 Nb13 92.9(2) . 4_565 ?
Nb9 O21 Nb13 92.9(2) . . ?
Nb13 O21 Nb13 95.5(3) 4_565 . ?
Nb7 O22 Nb13 150.6(4) . . ?
Nb7 O22 K3 102.8(3) . . ?
Nb13 O22 K3 101.9(3) . . ?
Nb7 O22 Cs1 94.4(3) . 3_665 ?
Nb13 O22 Cs1 98.5(2) . 3_665 ?
K3 O22 Cs1 96.3(2) . 3_665 ?
Nb10 O23 Nb7 116.4(3) . . ?
Nb10 O23 Cs2 109.2(3) . . ?
Nb7 O23 Cs2 130.7(3) . . ?
Nb10 O23 K3 96.1(3) . . ?
Nb7 O23 K3 92.6(2) . . ?
Cs2 O23 K3 100.57(19) . . ?
Nb12 O24 Nb8 146.4(4) . . ?
Nb12 O24 K1 104.2(3) . . ?
Nb8 O24 K1 104.7(3) . . ?
Nb12 O24 K8 99.9(3) . 1_455 ?
Nb8 O24 K8 93.6(3) . 1_455 ?
K1 O24 K8 96.2(3) . 1_455 ?
Nb4 O25 Nb2 149.0(3) . . ?
Nb4 O25 K1 104.8(3) . . ?
Nb2 O25 K1 103.9(3) . . ?
Nb4 O26 Nb11 141.1(3) . . ?
Nb4 O26 Nb3 102.8(3) . . ?
Nb11 O26 Nb3 106.5(3) . . ?
V1 O27 Cs1 107.5(3) . . ?
V1 O27 K5 114.4(3) . 3_565 ?
Cs1 O27 K5 95.9(2) . 3_565 ?
Nb8 O28 K8 109.6(4) . 1_455 ?
Nb14 O29 Nb8 114.3(3) . . ?
Nb11 O30 Nb8 115.1(3) . . ?
Nb11 O30 K6 108.0(4) . . ?
Nb8 O30 K6 118.3(4) . . ?
Nb4 O31 K6 139.6(4) . 3_565 ?
Nb4 O31 K5 120.8(3) . 3_565 ?
Nb4 O31 K5 115.7(3) . . ?
K5 O31 K5 112.6(2) 3_565 . ?
Nb4 O31 K6 102.3(4) . . ?
K6 O31 K6 111.8(4) 3_565 . ?
Nb3 O32 K2 133.1(4) . . ?
Nb3 O32 Cs1 115.2(3) . . ?
K2 O32 Cs1 101.6(2) . . ?
V2 O33 K2 130.1(3) . 3_665 ?
V2 O33 Cs1 109.9(3) . . ?
K2 O33 Cs1 93.5(2) 3_665 . ?
V2 O33 Cs1 113.9(3) . 3_665 ?
K2 O33 Cs1 99.3(2) 3_665 3_665 ?
Cs1 O33 Cs1 107.06(19) . 3_665 ?
Nb10 O34 Nb9 151.3(4) . . ?
Nb10 O34 K3 105.9(3) . . ?
Nb9 O34 K3 101.2(3) . . ?
Nb9 O35 K8 102.6(4) . . ?
Nb9 O35 K8 102.6(4) . 4_565 ?
K8 O35 K8 68.6(4) . 4_565 ?
Nb13 O36 Nb9 117.2(3) . . ?
Nb13 O36 K8 141.4(4) . . ?
Nb9 O36 K8 99.8(3) . . ?
Nb13 O36 K3 102.7(3) . . ?
Nb9 O36 K3 102.1(3) . . ?
K8 O36 K3 78.4(3) . . ?
Nb6 O37 Cs3 108.9(4) . 4_565 ?
Nb6 O37 Cs3 108.9(4) . . ?
Cs3 O37 Cs3 53.6(2) 4_565 . ?
Nb12 O38 Nb6 106.0(3) . . ?
Nb12 O38 Nb14 140.3(4) . . ?
Nb6 O38 Nb14 108.6(3) . . ?
Nb12 O38 Cs3 100.6(2) . . ?
Nb6 O38 Cs3 101.1(2) . . ?
Nb14 O38 Cs3 91.5(2) . . ?
Nb14 O39 Nb11 115.2(3) . . ?
Nb14 O39 Cs2 107.4(3) . . ?
Nb11 O39 Cs2 133.6(3) . . ?
Nb10 O40 Cs2 98.5(3) . . ?
V4 O42 Cs3 108.1(5) . 1_554 ?
V4 O42 Cs3 108.1(5) . 4_564 ?
Cs3 O42 Cs3 60.3(3) 1_554 4_564 ?
Nb11 O43 K7 144.2(6) . . ?
Nb11 O43 K2 127.1(5) . . ?
K7 O43 K2 86.6(5) . . ?
Nb14 O44 K4 140.5(5) . . ?
Nb14 O44 Cs3 106.1(4) . . ?
K4 O44 Cs3 87.2(4) . . ?
Nb14 O44 Cs2 92.2(3) . . ?
K4 O44 Cs2 86.2(4) . . ?
Cs3 O44 Cs2 157.9(3) . . ?
Nb12 O45 K8 95.5(4) . 4_465 ?
Nb12 O45 K8 95.5(4) . 1_455 ?
K8 O45 K8 59.2(3) 4_465 1_455 ?
Nb12 O45 Cs3 99.1(4) . 4_565 ?
K8 O45 Cs3 123.15(18) 4_465 4_565 ?
K8 O45 Cs3 164.8(4) 1_455 4_565 ?
Nb12 O45 Cs3 99.1(4) . . ?
K8 O45 Cs3 164.8(4) 4_465 . ?
K8 O45 Cs3 123.14(18) 1_455 . ?
Cs3 O45 Cs3 50.1(2) 4_565 . ?
Nb7 O46 K2 135.9(3) . . ?
Nb7 O46 K4 112.8(4) . 3_666 ?
K2 O46 K4 110.8(4) . 3_666 ?
Nb7 O46 Cs1 104.3(3) . 3_665 ?
K2 O46 Cs1 94.6(2) . 3_665 ?
K4 O46 Cs1 72.0(3) 3_666 3_665 ?
V1 O47 V2 147.3(4) . . ?
V1 O47 Nb3 106.8(3) . . ?
V2 O47 Nb3 104.6(3) . . ?
V1 O47 Cs1 93.1(2) . . ?
V2 O47 Cs1 93.3(2) . . ?
Nb3 O47 Cs1 94.9(2) . . ?
K3 O1W K5 167.4(6) . 1_655 ?
K3 O1W Cs1 92.1(4) . 3_665 ?
K5 O1W Cs1 89.6(4) 1_655 3_665 ?
K3 O2W Cs2 107.9(5) . . ?
K6 O5W Na1 83.9(4) 2_545 . ?
Na1 O5W K5 112.0(3) . 4_565 ?
K4 O7W K2 103.9(6) . 3_666 ?
K4 O7W Cs3 80.0(5) . . ?
K2 O7W Cs3 145.9(6) 3_666 . ?
K4 O7W Cs1 68.1(4) . 1_556 ?
K2 O7W Cs1 84.3(4) 3_666 1_556 ?
Cs3 O7W Cs1 126.9(5) . 1_556 ?
K2 O8W K7 83.7(6) . . ?
K4 O12W Cs3 75.4(5) . . ?
O27 V1 O17 106.5(3) . . ?
O27 V1 O47 107.9(3) . . ?
O17 V1 O47 88.7(3) . . ?
O27 V1 O9 109.1(3) . . ?
O17 V1 O9 84.9(3) . . ?
O47 V1 O9 142.8(3) . . ?
O27 V1 O7 103.8(3) . . ?
O17 V1 O7 149.2(3) . . ?
O47 V1 O7 76.7(3) . . ?
O9 V1 O7 90.6(3) . . ?
O27 V1 V4 112.6(3) . . ?
O17 V1 V4 42.1(2) . . ?
O47 V1 V4 122.7(2) . . ?
O9 V1 V4 42.83(19) . . ?
O7 V1 V4 127.50(19) . . ?
O27 V1 Nb3 108.5(2) . . ?
O17 V1 Nb3 122.9(2) . . ?
O47 V1 Nb3 38.07(18) . . ?
O9 V1 Nb3 122.39(19) . . ?
O7 V1 Nb3 38.70(17) . . ?
V4 V1 Nb3 138.87(6) . . ?
O27 V1 Cs1 49.7(2) . . ?
O17 V1 Cs1 104.8(2) . . ?
O47 V1 Cs1 58.19(19) . . ?
O9 V1 Cs1 158.23(19) . . ?
O7 V1 Cs1 90.49(18) . . ?
V4 V1 Cs1 141.98(6) . . ?
Nb3 V1 Cs1 68.91(3) . . ?
O33 V2 O15 110.5(3) . . ?
O33 V2 O47 105.4(3) . . ?
O15 V2 O47 93.2(3) . . ?
O33 V2 O1 109.2(3) . . ?
O15 V2 O1 140.2(3) . . ?
O47 V2 O1 77.3(3) . . ?
O33 V2 O14 106.5(3) . . ?
O15 V2 O14 78.7(3) . . ?
O47 V2 O14 148.0(3) . . ?
O1 V2 O14 89.3(3) . . ?
O33 V2 Nb5 118.3(2) . . ?
O15 V2 Nb5 40.59(18) . . ?
O47 V2 Nb5 123.8(2) . . ?
O1 V2 Nb5 115.5(2) . . ?
O14 V2 Nb5 38.44(18) . . ?
O33 V2 Nb3 107.5(2) . . ?
O15 V2 Nb3 125.49(18) . . ?
O47 V2 Nb3 39.04(18) . . ?
O1 V2 Nb3 38.74(18) . . ?
O14 V2 Nb3 124.94(19) . . ?
Nb5 V2 Nb3 133.99(5) . . ?
O33 V2 K2 31.6(2) . 3_665 ?
O15 V2 K2 79.29(19) . 3_665 ?
O47 V2 K2 113.1(2) . 3_665 ?
O1 V2 K2 140.1(2) . 3_665 ?
O14 V2 K2 95.90(19) . 3_665 ?
Nb5 V2 K2 91.24(6) . 3_665 ?
Nb3 V2 K2 133.58(7) . 3_665 ?
O33 V2 Cs1 47.6(2) . . ?
O15 V2 Cs1 113.04(19) . . ?
O47 V2 Cs1 57.83(19) . . ?
O1 V2 Cs1 94.5(2) . . ?
O14 V2 Cs1 153.50(19) . . ?
Nb5 V2 Cs1 149.88(5) . . ?
Nb3 V2 Cs1 68.99(3) . . ?
K2 V2 Cs1 64.95(6) 3_665 . ?
O33 V2 Cs1 44.8(2) . 3_665 ?
O15 V2 Cs1 136.98(18) . 3_665 ?
O47 V2 Cs1 124.32(19) . 3_665 ?
O1 V2 Cs1 74.88(18) . 3_665 ?
O14 V2 Cs1 78.27(18) . 3_665 ?
Nb5 V2 Cs1 111.65(4) . 3_665 ?
Nb3 V2 Cs1 97.46(4) . 3_665 ?
K2 V2 Cs1 67.62(6) 3_665 3_665 ?
Cs1 V2 Cs1 77.44(3) . 3_665 ?
O16 V3 O17 105.8(3) . . ?
O16 V3 O17 105.8(3) . 4_565 ?
O17 V3 O17 83.8(4) . 4_565 ?
O16 V3 O15 106.3(3) . 4_565 ?
O17 V3 O15 147.8(3) . 4_565 ?
O17 V3 O15 90.1(3) 4_565 4_565 ?
O16 V3 O15 106.3(3) . . ?
O17 V3 O15 90.1(3) . . ?
O17 V3 O15 147.9(3) 4_565 . ?
O15 V3 O15 78.4(4) 4_565 . ?
O16 V3 V4 107.1(4) . . ?
O17 V3 V4 42.1(2) . . ?
O17 V3 V4 42.1(2) 4_565 . ?
O15 V3 V4 127.48(19) 4_565 . ?
O15 V3 V4 127.48(19) . . ?
O16 V3 Nb5 106.9(3) . . ?
O17 V3 Nb5 125.7(2) . . ?
O17 V3 Nb5 125.7(2) 4_565 . ?
O15 V3 Nb5 39.40(18) 4_565 . ?
O15 V3 Nb5 39.40(18) . . ?
V4 V3 Nb5 146.02(8) . . ?
O16 V3 Cs3 49.2(3) . 4_564 ?
O17 V3 Cs3 87.9(2) . 4_564 ?
O17 V3 Cs3 58.3(2) 4_565 4_564 ?
O15 V3 Cs3 115.5(2) 4_565 4_564 ?
O15 V3 Cs3 153.2(2) . 4_564 ?
V4 V3 Cs3 63.85(7) . 4_564 ?
Nb5 V3 Cs3 145.44(7) . 4_564 ?
O16 V3 Cs3 49.2(3) . 1_554 ?
O17 V3 Cs3 58.3(2) . 1_554 ?
O17 V3 Cs3 87.9(2) 4_565 1_554 ?
O15 V3 Cs3 153.2(2) 4_565 1_554 ?
O15 V3 Cs3 115.5(2) . 1_554 ?
V4 V3 Cs3 63.85(7) . 1_554 ?
Nb5 V3 Cs3 145.44(7) . 1_554 ?
Cs3 V3 Cs3 42.97(14) 4_564 1_554 ?
O42 V4 O17 110.5(4) . . ?
O42 V4 O17 110.5(4) . 4_565 ?
O17 V4 O17 82.5(4) . 4_565 ?
O42 V4 O9 110.2(4) . 4_565 ?
O17 V4 O9 139.3(3) . 4_565 ?
O17 V4 O9 83.5(3) 4_565 4_565 ?
O42 V4 O9 110.2(4) . . ?
O17 V4 O9 83.5(3) . . ?
O17 V4 O9 139.3(3) 4_565 . ?
O9 V4 O9 82.7(4) 4_565 . ?
O42 V4 V1 115.93(5) . . ?
O17 V4 V1 41.28(19) . . ?
O17 V4 V1 115.8(2) 4_565 . ?
O9 V4 V1 116.7(2) 4_565 . ?
O9 V4 V1 42.28(18) . . ?
O42 V4 V1 115.93(5) . 4_565 ?
O17 V4 V1 115.8(2) . 4_565 ?
O17 V4 V1 41.28(19) 4_565 4_565 ?
O9 V4 V1 42.28(18) 4_565 4_565 ?
O9 V4 V1 116.7(2) . 4_565 ?
V1 V4 V1 128.12(10) . 4_565 ?
O42 V4 V3 113.5(4) . . ?
O17 V4 V3 41.43(19) . . ?
O17 V4 V3 41.43(19) 4_565 . ?
O9 V4 V3 118.2(2) 4_565 . ?
O9 V4 V3 118.3(2) . . ?
V1 V4 V3 79.52(6) . . ?
V1 V4 V3 79.52(6) 4_565 . ?
O42 V4 Nb2 120.5(4) . . ?
O17 V4 Nb2 113.3(2) . . ?
O17 V4 Nb2 113.3(2) 4_565 . ?
O9 V4 Nb2 41.46(19) 4_565 . ?
O9 V4 Nb2 41.46(19) . . ?
V1 V4 Nb2 77.60(5) . . ?
V1 V4 Nb2 77.60(5) 4_565 . ?
V3 V4 Nb2 126.02(9) . . ?
O42 V4 Cs3 47.4(4) . 4_564 ?
O17 V4 Cs3 94.5(2) . 4_564 ?
O17 V4 Cs3 64.2(2) 4_565 4_564 ?
O9 V4 Cs3 113.2(2) 4_565 4_564 ?
O9 V4 Cs3 155.1(2) . 4_564 ?
V1 V4 Cs3 129.84(10) . 4_564 ?
V1 V4 Cs3 86.64(9) 4_565 4_564 ?
V3 V4 Cs3 72.37(8) . 4_564 ?
Nb2 V4 Cs3 151.87(8) . 4_564 ?
O42 V4 Cs3 47.4(4) . 1_554 ?
O17 V4 Cs3 64.2(2) . 1_554 ?
O17 V4 Cs3 94.5(2) 4_565 1_554 ?
O9 V4 Cs3 155.1(2) 4_565 1_554 ?
O9 V4 Cs3 113.2(2) . 1_554 ?
V1 V4 Cs3 86.64(9) . 1_554 ?
V1 V4 Cs3 129.84(10) 4_565 1_554 ?
V3 V4 Cs3 72.37(8) . 1_554 ?
Nb2 V4 Cs3 151.87(8) . 1_554 ?
Cs3 V4 Cs3 45.76(15) 4_564 1_554 ?

loop_
_geom_bond_atom_site_label_1
_geom_bond_atom_site_label_2
_geom_bond_distance
_geom_bond_site_symmetry_2
_geom_bond_publ_flag
Cs1 O32 3.079(7) . ?
Cs1 O33 3.154(7) . ?
Cs1 O46 3.161(7) 3_665 ?
Cs1 O33 3.167(6) 3_665 ?
Cs1 O27 3.199(7) . ?
Cs1 O20 3.299(7) 3_665 ?
Cs1 O22 3.361(7) 3_665 ?
Cs1 O47 3.405(6) . ?
Cs1 O7W 3.433(16) 1_554 ?
Cs1 O1W 3.513(16) 3_665 ?
Cs1 K4 3.527(12) 1_554 ?
Cs1 Nb7 3.9863(10) 3_665 ?
Cs2 O23 3.152(7) . ?
Cs2 O23 3.152(7) 3_666 ?
Cs2 O39 3.153(7) 3_666 ?
Cs2 O39 3.153(7) . ?
Cs2 O2W 3.372(17) . ?
Cs2 O2W 3.372(17) 3_666 ?
Cs2 O40 3.574(9) . ?
Cs2 O40 3.574(9) 3_666 ?
Cs2 O44 3.713(8) 3_666 ?
Cs2 O44 3.713(8) . ?
Cs2 Nb14 4.1786(9) 3_666 ?
Cs2 Nb14 4.1786(9) . ?
Cs3 O42 2.895(11) 1_556 ?
Cs3 Cs3 2.907(9) 4_565 ?
Cs3 O44 2.966(9) . ?
Cs3 O9W 3.093(9) . ?
Cs3 O16 3.162(9) 1_556 ?
Cs3 O38 3.194(7) . ?
Cs3 O37 3.225(10) . ?
Cs3 O7W 3.286(17) . ?
Cs3 O17 3.381(7) 1_556 ?
Cs3 O45 3.433(10) . ?
Cs3 O12W 3.619(16) . ?
Cs3 V4 3.738(4) 1_556 ?
K1 O24 2.932(8) 4_565 ?
K1 O24 2.932(8) . ?
K1 O11 2.956(7) 4_565 ?
K1 O11 2.956(7) . ?
K1 O25 2.991(8) . ?
K1 O25 2.991(8) 4_565 ?
K1 Nb12 3.864(5) . ?
K1 Nb8 3.917(3) 4_565 ?
K1 Nb8 3.917(3) . ?
K1 Nb2 3.946(6) . ?
K1 Nb4 3.948(4) . ?
K1 Nb4 3.948(4) 4_565 ?
K2 O46 2.669(8) . ?
K2 O32 2.730(7) . ?
K2 O33 2.733(7) 3_665 ?
K2 O8W 2.75(2) . ?
K2 O4W 2.796(15) . ?
K2 O43 2.894(11) . ?
K2 O7W 2.945(17) 3_666 ?
K2 K7 3.847(16) . ?
K2 V2 3.986(4) 3_665 ?
K2 Nb3 4.115(4) . ?
K2 Nb7 4.129(4) . ?
K2 Nb11 4.190(4) . ?
K3 O2W 2.731(16) . ?
K3 K4 2.839(15) 3_666 ?
K3 O22 3.010(8) . ?
K3 O36 3.012(9) . ?
K3 O34 3.043(9) . ?
K3 O1W 3.072(19) . ?
K3 O23 3.281(8) . ?
K3 K8 3.743(9) . ?
K3 Nb7 3.900(5) . ?
K3 Nb13 3.920(5) . ?
K3 Nb9 3.944(5) . ?
K3 Nb10 3.989(5) . ?
K4 O12W 2.68(2) . ?
K4 O44 2.717(14) . ?
K4 O7W 2.79(2) . ?
K4 O46 2.820(15) 3_666 ?
K4 Nb7 3.868(14) 3_666 ?
K5 O31 3.049(8) 3_565 ?
K5 O31 3.080(8) . ?
K5 O11W 3.18(2) . ?
K5 O27 3.275(7) 3_565 ?
K5 O1W 3.308(18) 1_455 ?
K5 O5W 3.354(8) 4_565 ?
K5 Nb4 4.142(3) . ?
K6 O5W 2.595(15) 2 ?
K6 O30 2.813(13) . ?
K6 O31 2.927(14) 3_565 ?
K6 O31 3.130(15) . ?
K6 Na1 3.480(17) 2 ?
K6 Nb11 3.851(11) . ?
K6 K7 3.85(2) . ?
K6 Nb4 3.892(12) . ?
K6 Nb8 4.169(12) . ?
K6 K6 5.02(3) 3_565 ?
K7 O43 2.711(18) . ?
K7 O8W 3.01(3) . ?
K7 Na1 3.035(18) 2 ?
K8 O28 2.865(10) 1_655 ?
K8 O36 2.911(9) . ?
K8 O35 2.993(11) . ?
K8 O24 3.185(10) 1_655 ?
K8 K8 3.375(16) 4_565 ?
K8 O45 3.416(11) 1_655 ?
K8 Nb9 3.798(6) . ?
K8 Nb8 3.841(7) 1_655 ?
K8 Nb12 3.979(8) 1_655 ?
Na1 O5W 2.613(11) . ?
Na1 O10 2.845(11) . ?
Nb1 O6 1.799(6) . ?
Nb1 O2 1.882(6) . ?
Nb1 O12 1.934(6) . ?
Nb1 O13 1.972(3) . ?
Nb1 O5 2.242(6) . ?
Nb1 O4 2.369(6) . ?
Nb2 O10 1.759(9) . ?
Nb2 O25 1.952(6) 4_565 ?
Nb2 O25 1.952(6) . ?
Nb2 O9 2.042(6) . ?
Nb2 O9 2.042(6) 4_565 ?
Nb2 O8 2.384(8) . ?
Nb2 V4 3.046(3) . ?
Nb3 O32 1.735(7) . ?
Nb3 O1 2.051(6) . ?
Nb3 O47 2.062(6) . ?
Nb3 O7 2.069(6) . ?
Nb3 O26 2.121(6) . ?
Nb3 O5 2.224(6) . ?
Nb3 O6 2.351(6) . ?
Nb3 V2 3.1678(15) . ?
Nb3 V1 3.2015(16) . ?
Nb3 Nb4 3.2457(10) . ?
Nb4 O31 1.741(7) . ?
Nb4 O25 1.925(6) . ?
Nb4 O11 1.943(6) . ?
Nb4 O7 2.021(6) . ?
Nb4 O26 2.032(6) . ?
Nb5 O18 1.740(8) . ?
Nb5 O14 2.000(6) . ?
Nb5 O14 2.000(6) 4_565 ?
Nb5 O15 2.074(6) 4_565 ?
Nb5 O15 2.074(6) . ?
Nb5 O19 2.330(9) . ?
Nb5 V2 3.1174(15) . ?
Nb5 V2 3.1174(15) 4_565 ?
Nb5 V3 3.164(2) . ?
Nb5 Nb13 3.3420(12) 4_565 ?
Nb5 Nb13 3.3420(12) . ?
Nb6 O37 1.738(10) . ?
Nb6 O3 2.069(9) . ?
Nb6 O38 2.072(7) . ?
Nb6 O38 2.072(7) 4_565 ?
Nb6 O4 2.146(7) . ?
Nb6 O4 2.146(7) 4_565 ?
Nb6 O13 2.416(9) . ?
Nb6 Nb12 3.2739(16) . ?
Nb7 O46 1.771(7) . ?
Nb7 O22 1.900(6) . ?
Nb7 O23 1.962(7) . ?
Nb7 O1 2.033(6) . ?
Nb7 O5 2.148(6) . ?
Nb7 O2 2.306(7) . ?
Nb7 Nb10 3.3218(12) . ?
Nb8 O28 1.771(7) . ?
Nb8 O11 1.949(7) . ?
Nb8 O24 1.958(7) . ?
Nb8 O30 2.020(7) . ?
Nb8 O29 2.031(7) . ?
Nb8 O12 2.347(6) . ?
Nb8 Nb14 3.3079(11) . ?
Nb8 Nb11 3.3106(12) . ?
Nb9 O35 1.776(10) . ?
Nb9 O34 1.988(7) 4_565 ?
Nb9 O34 1.988(7) . ?
Nb9 O36 1.993(7) 4_565 ?
Nb9 O36 1.993(8) . ?
Nb9 O21 2.264(9) . ?
Nb9 Nb13 3.3521(13) . ?
Nb9 Nb13 3.3521(13) 4_565 ?
Nb10 O40 1.769(7) . ?
Nb10 O34 1.877(7) . ?
Nb10 O23 1.947(8) . ?
Nb10 O3 2.060(3) . ?
Nb10 O4 2.152(6) . ?
Nb10 O2 2.332(6) . ?
Nb11 O43 1.751(11) . ?
Nb11 O30 1.901(6) . ?
Nb11 O39 1.962(7) . ?
Nb11 O26 2.077(6) . ?
Nb11 O5 2.092(6) . ?
Nb11 O12 2.332(7) . ?
Nb11 Nb14 3.3062(13) . ?
Nb12 O45 1.739(10) . ?
Nb12 O24 1.898(7) . ?
Nb12 O24 1.898(7) 4_565 ?
Nb12 O38 2.028(7) . ?
Nb12 O38 2.028(7) 4_565 ?
Nb13 O20 1.768(7) . ?
Nb13 O36 1.934(7) . ?
Nb13 O22 1.964(7) . ?
Nb13 O19 2.037(5) . ?
Nb13 O14 2.052(6) . ?
Nb13 O21 2.361(6) . ?
Nb14 O44 1.776(7) . ?
Nb14 O29 1.906(7) . ?
Nb14 O39 1.955(8) . ?
Nb14 O38 2.081(7) . ?
Nb14 O4 2.100(6) . ?
Nb14 O12 2.276(6) . ?
O1 V2 1.947(6) . ?
O7 V1 1.975(6) . ?
O9 V1 1.944(6) . ?
O9 V4 1.965(7) . ?
O14 V2 1.949(6) . ?
O15 V3 1.928(6) . ?
O15 V2 1.936(6) . ?
O16 V3 1.604(10) . ?
O17 V1 1.912(6) . ?
O17 V3 1.919(6) . ?
O17 V4 1.945(7) . ?
O27 V1 1.628(6) . ?
O33 V2 1.635(6) . ?
O42 V4 1.630(11) . ?
O47 V1 1.926(6) . ?
O47 V2 1.942(6) . ?
V1 V4 2.8796(18) . ?
V3 V4 2.882(3) . ?
